data_4330712
loop_
_publ_author_name
'Daniel P. Lazzaro'
'Phillip E. Fanwick'
'David R. McMillin'

_publ_contact_author_address
;Department of Chemistry
Purdue University
560 Oval Dr.
W. Lafayette
IN 47907-2084
;
_publ_contact_author_email pfanwick@purdue.edu
_publ_contact_author_name 'Phillip E. Fanwick'
_publ_section_title
;
 Arylated versus Cyclometalated Platinum(II) Polypyridines:
 Photoluminescence from Pt(4'-R-trpy)Ph+ Systems (R = NMe2,
 N-Pyrrolidinyl, or 1-Pyrenyl)
;
_journal_name_full 'Inorganic Chemistry'
_journal_page_first 10474
_journal_page_last 10476
_journal_paper_doi 10.1021/ic301593b
_journal_volume 51
_journal_year 2012
_chemical_formula_moiety 'C37 H24 N3 Pt1,C32 H12 B1 F24'
_chemical_formula_sum 'C69 H36 B F24 N3 Pt'
_chemical_formula_weight 1568.94
_chemical_name_systematic ' ?'
_space_group_IT_number 2
_symmetry_cell_setting triclinic
_symmetry_space_group_name_Hall '-P 1'
_symmetry_space_group_name_H-M 'P -1'
_cell_angle_alpha 75.0031(14)
_cell_angle_beta 81.7004(13)
_cell_angle_gamma 87.9886(19)
_cell_formula_units_Z 4
_cell_length_a 16.6148(7)
_cell_length_b 18.0701(8)
_cell_length_c 23.7571(10)
_cell_measurement_reflns_used 69933
_cell_measurement_temperature 150.00(2)
_cell_measurement_theta_max 27
_cell_measurement_theta_min 1
_cell_volume 6817.5(5)
_computing_cell_refinement 'DENZO/SCALEPACK (Otwinowski & Minor, 1996)'
_computing_data_collection 'Collect (Nonius, 1998)'
_computing_data_reduction 'DENZO/SCALEPACK (Otwinowski & Minor, 1996)'
_computing_molecular_graphics
;
    ORTEP (Johnson, 1976)
    PLATON (Spek, 2003)
;
_computing_publication_material 'SHELX97(Sheldrick, 2008) and local programs'
_computing_structure_refinement 'SHELX97 (Sheldrick, 2008)'
_computing_structure_solution
;
 PATTY (DIRDIF, Beurskins, 2008)
;
_diffrn_ambient_temperature 150.00(2)
_diffrn_measured_fraction_theta_full 0.9860
_diffrn_measured_fraction_theta_max 0.9860
_diffrn_measurement_device_type Nonius_KappaCCD
_diffrn_measurement_method \w
_diffrn_radiation_monochromator 'graphite 002'
_diffrn_radiation_type MO-K\a
_diffrn_radiation_wavelength 0.71073
_diffrn_reflns_av_R_equivalents 0.0880
_diffrn_reflns_av_sigmaI/netI 0.0693
_diffrn_reflns_limit_h_max 21
_diffrn_reflns_limit_h_min 0
_diffrn_reflns_limit_k_max 22
_diffrn_reflns_limit_k_min -22
_diffrn_reflns_limit_l_max 30
_diffrn_reflns_limit_l_min -30
_diffrn_reflns_number 69933
_diffrn_reflns_theta_full 25.0
_diffrn_reflns_theta_max 27.42
_diffrn_reflns_theta_min 1.42
_diffrn_standards_number 0
_exptl_absorpt_coefficient_mu 2.166
_exptl_absorpt_correction_T_max 0.8052
_exptl_absorpt_correction_T_min 0.6557
_exptl_absorpt_correction_type multi-scan
_exptl_absorpt_process_details 'SCALEPACK (Otwinowski & Minor, 1997)'
_exptl_crystal_colour 1yellow
_exptl_crystal_density_diffrn 1.528
_exptl_crystal_description plate
_exptl_crystal_F_000 3080
_exptl_crystal_size_max 0.68
_exptl_crystal_size_mid 0.52
_exptl_crystal_size_min 0.10
_platon_squeeze_details '                                                                       '
_refine_diff_density_max 2.34
_refine_diff_density_min -2.11
_refine_ls_d_res_high 0.84
_refine_ls_extinction_method none
_refine_ls_goodness_of_fit_ref 1.097
_refine_ls_hydrogen_treatment constr
_refine_ls_matrix_type full
_refine_ls_number_parameters 1765
_refine_ls_number_reflns 23673
_refine_ls_number_restraints 6
_refine_ls_R_factor_all 0.114
_refine_ls_R_factor_gt 0.069
_refine_ls_shift/su_max 0.001
_refine_ls_structure_factor_coef Fsqd
_refine_ls_weighting_details '1/[\s^2^(Fo^2^)+(0.0743P)^2^+57.1107P] where P=(Fo^2^+2Fc^2^)/3 '
_refine_ls_weighting_scheme calc
_refine_ls_wR_factor_gt 0.161
_refine_ls_wR_factor_ref 0.183
_reflns_number_gt 16284
_reflns_number_total 23673
_reflns_threshold_expression >2.0\s(I)
_cod_data_source_file ic301593b_si_002_1.cif
_cod_data_source_block PYREPH
_cod_depositor_comments
;
The following automatic conversions were performed:

'_refine_ls_weighting_scheme' value 'calc ' changed to 'calc'
according to the built-in table from CIF Core dictionary named
'cif_core.dic' version 2.4.1 from 2010-06-29.

Automatic conversion script
Id: cif_fix_values 1891 2012-01-12 08:04:46Z andrius 
;
_cod_original_formula_sum 'C69 H36 B1 F24 N3 Pt1'
_cod_database_code 4330712

loop_
_symmetry_equiv_pos_as_xyz
'x, y, z'
'-x, -y, -z'

loop_
_atom_site_label
_atom_site_fract_x
_atom_site_fract_y
_atom_site_fract_z
_atom_site_U_iso_or_equiv
_atom_site_adp_type
_atom_site_occupancy
_atom_site_symmetry_multiplicity
_atom_site_calc_flag
_atom_site_refinement_flags
Pt1 0.05385(2) 0.128420(19) 0.220797(15) 0.03014(11) Uani 1 1 d .
Pt2 0.54865(2) 0.173997(19) 0.230570(15) 0.02831(11) Uani 1 1 d .
F1 -0.1932(4) 0.8503(4) 0.1429(4) 0.080(2) Uani 1 1 d .
F2 -0.1421(4) 0.8765(4) 0.2123(3) 0.0584(17) Uani 1 1 d .
F3 -0.0866(4) 0.9212(4) 0.1233(3) 0.075(2) Uani 1 1 d .
F4 -0.1325(8) 0.5635(5) 0.1654(4) 0.129(4) Uani 1 1 d .
F5 -0.1514(5) 0.5661(4) 0.2536(3) 0.079(2) Uani 1 1 d .
F6 -0.0464(5) 0.5180(4) 0.2210(4) 0.091(3) Uani 1 1 d .
F7 0.1905(8) 1.0842(4) 0.0083(5) 0.130(4) Uani 1 1 d .
F8 0.2018(5) 0.9989(4) -0.0405(3) 0.074(2) Uani 1 1 d .
F9 0.0903(5) 1.0132(4) 0.0118(3) 0.073(2) Uani 1 1 d .
F10 0.3301(7) 0.8979(5) 0.2309(5) 0.131(4) Uani 1 1 d .
F11 0.2920(5) 1.0086(5) 0.2011(3) 0.084(2) Uani 1 1 d .
F12 0.3968(4) 0.9719(6) 0.1550(4) 0.101(3) Uani 1 1 d .
F13 0.0429(11) 0.6298(10) -0.0497(8) 0.233(11) Uani 1 1 d .
F14 0.1152(8) 0.5448(10) -0.0407(8) 0.208(9) Uani 1 1 d .
F15 0.0322(7) 0.5559(7) 0.0300(4) 0.141(5) Uani 1 1 d .
F16 0.3611(5) 0.6946(7) -0.1007(4) 0.117(4) Uani 1 1 d .
F17 0.4153(5) 0.6718(6) -0.0218(4) 0.112(3) Uani 1 1 d .
F18 0.3776(6) 0.7819(5) -0.0611(5) 0.124(4) Uani 1 1 d .
F19 0.3046(5) 0.4624(5) 0.1769(6) 0.122(4) Uani 1 1 d .
F20 0.4109(6) 0.5165(6) 0.1693(6) 0.148(5) Uani 1 1 d .
F21 0.3626(11) 0.4503(7) 0.2487(5) 0.199(8) Uani 1 1 d .
F22 0.3277(12) 0.7103(13) 0.3325(7) 0.242(11) Uani 1 1 d .
F23 0.2757(11) 0.6176(5) 0.3794(4) 0.170(7) Uani 1 1 d .
F24 0.2101(9) 0.7123(9) 0.3506(5) 0.193(8) Uani 1 1 d .
F25 0.5257(8) 0.6814(10) 0.3915(6) 0.192(7) Uani 1 1 d .
F26 0.5613(5) 0.6902(9) 0.4582(10) 0.200(8) Uani 1 1 d .
F27 0.5265(6) 0.5867(5) 0.4583(9) 0.284(13) Uani 1 1 d .
F28 0.2515(4) 0.8622(3) 0.5131(3) 0.0532(16) Uani 1 1 d .
F29 0.3417(4) 0.8934(3) 0.4362(3) 0.0575(17) Uani 1 1 d .
F30 0.2271(5) 0.8453(3) 0.4317(3) 0.070(2) Uani 1 1 d .
F31 0.1688(3) 0.2097(3) 0.6269(3) 0.0438(14) Uani 1 1 d .
F32 0.2381(4) 0.2483(3) 0.6829(3) 0.0568(16) Uani 1 1 d .
F33 0.1165(4) 0.2879(3) 0.6763(3) 0.0563(17) Uani 1 1 d .
F34 0.3387(4) 0.3173(3) 0.4351(3) 0.0623(18) Uani 1 1 d .
F35 0.3506(5) 0.4386(4) 0.4028(3) 0.082(3) Uani 1 1 d .
F36 0.2416(5) 0.3843(6) 0.4027(3) 0.089(3) Uani 1 1 d .
F37 0.0540(7) 0.7240(12) 0.4279(7) 0.250(12) Uani 1 1 d .
F38 -0.0051(15) 0.6307(9) 0.4196(6) 0.272(14) Uani 1 1 d .
F39 -0.0612(6) 0.7075(6) 0.4594(4) 0.108(3) Uani 1 1 d .
F40 -0.0449(4) 0.4413(4) 0.6889(3) 0.072(2) Uani 1 1 d .
F41 -0.1352(5) 0.4859(6) 0.6357(4) 0.118(4) Uani 1 1 d .
F42 -0.0970(7) 0.5494(5) 0.6911(5) 0.148(5) Uani 1 1 d .
F43 0.3989(6) 0.3762(5) 0.7345(6) 0.129(4) Uani 1 1 d .
F44 0.4355(6) 0.4467(6) 0.7837(4) 0.119(4) Uani 1 1 d .
F45 0.4829(5) 0.4614(5) 0.6951(4) 0.096(3) Uani 1 1 d .
F46 0.2382(5) 0.7063(4) 0.7630(4) 0.083(3) Uani 1 1 d .
F47 0.2037(6) 0.6050(4) 0.8294(3) 0.086(3) Uani 1 1 d .
F48 0.1270(5) 0.6523(5) 0.7670(3) 0.083(2) Uani 1 1 d .
N1 0.1444(4) 0.1238(4) 0.2676(3) 0.0283(16) Uani 1 1 d .
N2 0.0784(5) 0.2417(4) 0.2032(4) 0.0374(19) Uani 1 1 d .
N3 0.0605(4) 0.0135(4) 0.2529(3) 0.0312(17) Uani 1 1 d .
N4 0.6416(4) 0.1318(4) 0.2726(3) 0.0301(17) Uani 1 1 d .
N5 0.5834(4) 0.0897(4) 0.1905(3) 0.0252(15) Uani 1 1 d U
N6 0.5460(4) 0.2420(4) 0.2866(3) 0.0269(16) Uani 1 1 d .
C1 0.1800(6) 0.1884(5) 0.2673(4) 0.037(2) Uani 1 1 d .
C2 0.1400(6) 0.2576(5) 0.2319(4) 0.036(2) Uani 1 1 d .
C3 0.0425(6) 0.2998(6) 0.1699(4) 0.040(2) Uani 1 1 d .
C4 0.0650(6) 0.3761(5) 0.1621(5) 0.046(3) Uani 1 1 d .
C5 0.1248(7) 0.3923(6) 0.1903(5) 0.054(3) Uani 1 1 d .
C6 0.1632(6) 0.3316(5) 0.2266(5) 0.043(2) Uani 1 1 d .
C7 0.2485(5) 0.1860(5) 0.2949(4) 0.035(2) Uani 1 1 d .
C8 0.2775(5) 0.1151(5) 0.3242(4) 0.032(2) Uani 1 1 d .
C9 0.2357(6) 0.0490(5) 0.3250(4) 0.035(2) Uani 1 1 d .
C10 0.1694(5) 0.0548(5) 0.2953(4) 0.029(2) Uani 1 1 d .
C11 0.1220(6) -0.0083(5) 0.2876(4) 0.028(2) Uani 1 1 d .
C12 0.0135(6) -0.0405(5) 0.2455(4) 0.035(2) Uani 1 1 d .
C13 0.0235(6) -0.1168(5) 0.2702(4) 0.038(2) Uani 1 1 d .
C14 0.0854(6) -0.1402(6) 0.3034(4) 0.043(2) Uani 1 1 d .
C15 0.1353(5) -0.0858(5) 0.3125(4) 0.031(2) Uani 1 1 d .
C16 0.3497(5) 0.1112(5) 0.3548(4) 0.029(2) Uani 1 1 d .
C17 0.4134(5) 0.0561(5) 0.3502(4) 0.0273(19) Uani 1 1 d .
C18 0.4768(5) 0.0488(5) 0.3856(4) 0.032(2) Uani 1 1 d .
C19 0.4792(5) 0.1004(5) 0.4226(4) 0.030(2) Uani 1 1 d .
C20 0.4197(5) 0.1571(5) 0.4219(4) 0.032(2) Uani 1 1 d .
C21 0.3569(6) 0.1620(5) 0.3897(4) 0.036(2) Uani 1 1 d .
C22 0.5430(5) 0.0921(5) 0.4583(4) 0.033(2) Uani 1 1 d .
C23 0.5981(5) 0.0360(5) 0.4584(4) 0.036(2) Uani 1 1 d .
C24 0.5962(6) -0.0178(5) 0.4235(4) 0.037(2) Uani 1 1 d .
C25 0.5365(5) -0.0087(5) 0.3863(4) 0.032(2) Uani 1 1 d .
C26 0.5337(5) -0.0599(5) 0.3492(4) 0.032(2) Uani 1 1 d .
C27 0.4747(6) -0.0484(5) 0.3114(4) 0.033(2) Uani 1 1 d .
C28 0.4163(5) 0.0060(5) 0.3117(4) 0.029(2) Uani 1 1 d .
C29 0.5923(5) -0.1183(5) 0.3526(4) 0.038(2) Uani 1 1 d .
C30 0.6479(6) -0.1277(5) 0.3913(5) 0.043(3) Uani 1 1 d .
C31 0.6504(5) -0.0777(6) 0.4256(5) 0.041(2) Uani 1 1 d .
C32 -0.0343(5) 0.1343(5) 0.1700(4) 0.033(2) Uani 1 1 d .
C33 -0.0230(7) 0.1037(6) 0.1207(5) 0.049(3) Uani 1 1 d .
C34 -0.0820(8) 0.1108(7) 0.0837(5) 0.062(3) Uani 1 1 d .
C35 -0.1525(7) 0.1481(7) 0.0933(6) 0.058(3) Uani 1 1 d .
C36 -0.1674(6) 0.1770(6) 0.1425(5) 0.047(3) Uani 1 1 d .
C37 -0.1080(6) 0.1725(5) 0.1795(4) 0.038(2) Uani 1 1 d .
C38 0.6851(5) 0.0738(5) 0.2563(4) 0.029(2) Uani 1 1 d .
C39 0.6508(5) 0.0494(5) 0.2095(4) 0.032(2) Uani 1 1 d .
C40 0.5549(6) 0.0750(5) 0.1454(4) 0.036(2) Uani 1 1 d .
C41 0.5866(6) 0.0156(6) 0.1203(5) 0.044(2) Uani 1 1 d .
C42 0.6509(6) -0.0262(6) 0.1420(5) 0.048(3) Uani 1 1 d .
C43 0.6846(6) -0.0093(6) 0.1860(5) 0.039(2) Uani 1 1 d .
C44 0.7537(5) 0.0478(5) 0.2815(4) 0.031(2) Uani 1 1 d .
C45 0.7773(5) 0.0791(5) 0.3247(4) 0.030(2) Uani 1 1 d .
C46 0.7285(5) 0.1381(5) 0.3423(4) 0.031(2) Uani 1 1 d .
C47 0.6612(5) 0.1632(5) 0.3150(4) 0.0282(19) Uani 1 1 d .
C48 0.6060(5) 0.2262(5) 0.3222(4) 0.031(2) Uani 1 1 d .
C49 0.4924(5) 0.3009(5) 0.2897(4) 0.031(2) Uani 1 1 d .
C50 0.5001(6) 0.3439(5) 0.3301(4) 0.036(2) Uani 1 1 d .
C51 0.5564(6) 0.3280(5) 0.3662(4) 0.035(2) Uani 1 1 d .
C52 0.6104(5) 0.2684(5) 0.3624(4) 0.034(2) Uani 1 1 d .
C53 0.8512(5) 0.0493(5) 0.3519(4) 0.030(2) Uani 1 1 d .
C54 0.9080(5) 0.0991(5) 0.3622(4) 0.031(2) Uani 1 1 d .
C55 0.9744(5) 0.0667(5) 0.3922(4) 0.033(2) Uani 1 1 d .
C56 0.9833(5) -0.0150(6) 0.4107(4) 0.033(2) Uani 1 1 d .
C57 0.9268(6) -0.0614(5) 0.3978(4) 0.037(2) Uani 1 1 d .
C58 0.8623(5) -0.0291(5) 0.3695(4) 0.036(2) Uani 1 1 d .
C59 1.0495(5) -0.0468(6) 0.4424(4) 0.037(2) Uani 1 1 d .
C60 1.1018(6) -0.0019(6) 0.4562(4) 0.038(2) Uani 1 1 d .
C61 1.0956(6) 0.0808(6) 0.4378(4) 0.042(2) Uani 1 1 d .
C62 1.0307(5) 0.1150(6) 0.4058(4) 0.035(2) Uani 1 1 d .
C63 1.0254(6) 0.1944(6) 0.3870(5) 0.040(2) Uani 1 1 d .
C64 0.9640(6) 0.2266(5) 0.3534(4) 0.037(2) Uani 1 1 d .
C65 0.9075(5) 0.1817(5) 0.3416(4) 0.033(2) Uani 1 1 d .
C66 1.0818(6) 0.2402(6) 0.4023(5) 0.044(3) Uani 1 1 d .
C67 1.1401(6) 0.2071(7) 0.4340(5) 0.052(3) Uani 1 1 d .
C68 1.1478(6) 0.1304(7) 0.4519(5) 0.049(3) Uani 1 1 d .
C69 0.4544(5) 0.2164(6) 0.1867(4) 0.036(2) Uani 1 1 d .
C70 0.4527(6) 0.2955(6) 0.1566(4) 0.039(2) Uani 1 1 d .
C71 0.3886(8) 0.3255(7) 0.1247(5) 0.057(3) Uani 1 1 d .
C72 0.3271(8) 0.2770(9) 0.1216(5) 0.070(4) Uani 1 1 d .
C73 0.3281(6) 0.2000(7) 0.1511(5) 0.050(3) Uani 1 1 d .
C74 0.3912(6) 0.1714(6) 0.1820(4) 0.041(2) Uani 1 1 d .
C75 -0.1226(6) 0.8590(6) 0.1594(5) 0.047(3) Uani 1 1 d .
C76 -0.0700(5) 0.7897(5) 0.1643(4) 0.032(2) Uani 1 1 d .
C77 -0.1071(6) 0.7170(6) 0.1826(4) 0.037(2) Uani 1 1 d .
C78 -0.0567(6) 0.6522(5) 0.1894(4) 0.037(2) Uani 1 1 d .
C79 -0.0972(6) 0.5757(6) 0.2056(5) 0.042(2) Uani 1 1 d .
C80 0.0259(6) 0.6602(5) 0.1776(4) 0.029(2) Uani 1 1 d .
C81 0.0660(5) 0.7319(5) 0.1576(4) 0.0270(19) Uani 1 1 d .
C82 0.0140(5) 0.7949(5) 0.1523(4) 0.032(2) Uani 1 1 d .
C83 0.1979(5) 0.8236(5) 0.1207(4) 0.030(2) Uani 1 1 d .
C84 0.1752(6) 0.8800(5) 0.0737(4) 0.037(2) Uani 1 1 d .
C85 0.1976(6) 0.9561(5) 0.0621(4) 0.038(2) Uani 1 1 d .
C86 0.1711(8) 1.0158(6) 0.0106(5) 0.053(3) Uani 1 1 d .
C87 0.2475(6) 0.9795(6) 0.0977(5) 0.043(2) Uani 1 1 d .
C88 0.2718(6) 0.9245(6) 0.1445(5) 0.044(3) Uani 1 1 d .
C89 0.3229(8) 0.9503(7) 0.1812(6) 0.059(3) Uani 1 1 d .
C90 0.2489(5) 0.8485(5) 0.1558(5) 0.037(2) Uani 1 1 d .
C91 0.1808(6) 0.7085(5) 0.0723(4) 0.031(2) Uani 1 1 d .
C92 0.1243(6) 0.6668(6) 0.0540(4) 0.040(2) Uani 1 1 d .
C93 0.1442(6) 0.6385(6) 0.0044(4) 0.044(2) Uani 1 1 d .
C94 0.0808(11) 0.5923(11) -0.0116(7) 0.089(5) Uani 1 1 d .
C95 0.2207(7) 0.6517(6) -0.0292(4) 0.045(3) Uani 1 1 d .
C96 0.2748(6) 0.6934(5) -0.0118(4) 0.037(2) Uani 1 1 d .
C97 0.3574(8) 0.7092(8) -0.0478(6) 0.067(4) Uani 1 1 d .
C98 0.2558(6) 0.7203(5) 0.0376(4) 0.034(2) Uani 1 1 d .
C99 0.2110(5) 0.6756(5) 0.1849(4) 0.030(2) Uani 1 1 d .
C100 0.2568(5) 0.6140(5) 0.1741(4) 0.034(2) Uani 1 1 d .
C101 0.2986(6) 0.5668(5) 0.2170(4) 0.039(2) Uani 1 1 d .
C102 0.3433(7) 0.5004(7) 0.2033(6) 0.055(3) Uani 1 1 d .
C103 0.3011(6) 0.5850(5) 0.2711(5) 0.042(2) Uani 1 1 d .
C104 0.2565(6) 0.6460(6) 0.2824(4) 0.039(2) Uani 1 1 d .
C105 0.2623(8) 0.6686(8) 0.3365(6) 0.064(3) Uani 1 1 d .
C106 0.2100(6) 0.6885(5) 0.2401(4) 0.037(2) Uani 1 1 d .
C107 0.5061(6) 0.6489(7) 0.4469(6) 0.057(3) Uani 1 1 d .
C108 0.4232(5) 0.6680(5) 0.4705(4) 0.036(2) Uani 1 1 d .
C109 0.3967(6) 0.7442(5) 0.4557(4) 0.036(2) Uani 1 1 d .
C110 0.3192(6) 0.7607(5) 0.4803(4) 0.035(2) Uani 1 1 d .
C111 0.2855(6) 0.8396(5) 0.4657(4) 0.033(2) Uani 1 1 d .
C112 0.2685(5) 0.7034(5) 0.5169(4) 0.029(2) Uani 1 1 d .
C113 0.2928(5) 0.6255(5) 0.5311(4) 0.0268(19) Uani 1 1 d .
C114 0.3723(5) 0.6111(5) 0.5071(4) 0.032(2) Uani 1 1 d .
C115 0.2447(5) 0.4751(5) 0.5619(4) 0.0257(19) Uani 1 1 d .
C116 0.2179(5) 0.4090(5) 0.6060(4) 0.031(2) Uani 1 1 d .
C117 0.2169(5) 0.3381(5) 0.5947(4) 0.030(2) Uani 1 1 d .
C118 0.1856(6) 0.2720(5) 0.6441(5) 0.040(2) Uani 1 1 d .
C119 0.2436(5) 0.3284(5) 0.5393(4) 0.031(2) Uani 1 1 d .
C120 0.2711(5) 0.3915(5) 0.4953(4) 0.030(2) Uani 1 1 d .
C121 0.3006(6) 0.3832(5) 0.4356(5) 0.040(2) Uani 1 1 d .
C122 0.2694(5) 0.4638(5) 0.5059(4) 0.0281(19) Uani 1 1 d .
C123 0.1366(5) 0.5776(5) 0.5714(4) 0.0260(19) Uani 1 1 d .
C124 0.1107(5) 0.6169(5) 0.5181(4) 0.033(2) Uani 1 1 d .
C125 0.0298(6) 0.6211(6) 0.5106(4) 0.039(2) Uani 1 1 d .
C126 0.0032(6) 0.6696(10) 0.4532(5) 0.070(4) Uani 1 1 d .
C127 -0.0298(5) 0.5855(5) 0.5552(4) 0.037(2) Uani 1 1 d .
C128 -0.0058(5) 0.5471(5) 0.6076(5) 0.039(2) Uani 1 1 d .
C129 -0.0699(7) 0.5069(8) 0.6575(6) 0.067(4) Uani 1 1 d .
C130 0.0759(5) 0.5440(5) 0.6155(4) 0.035(2) Uani 1 1 d .
C131 0.2580(5) 0.5534(4) 0.6412(4) 0.0258(19) Uani 1 1 d .
C132 0.3221(5) 0.5066(5) 0.6616(4) 0.0287(19) Uani 1 1 d .
C133 0.3474(6) 0.4998(5) 0.7158(4) 0.036(2) Uani 1 1 d .
C134 0.4151(7) 0.4468(7) 0.7344(5) 0.052(3) Uani 1 1 d .
C135 0.3113(6) 0.5433(5) 0.7525(4) 0.035(2) Uani 1 1 d .
C136 0.2481(6) 0.5899(5) 0.7339(4) 0.032(2) Uani 1 1 d .
C137 0.2066(7) 0.6378(6) 0.7736(5) 0.046(3) Uani 1 1 d .
C138 0.2227(6) 0.5970(5) 0.6797(4) 0.033(2) Uani 1 1 d .
B1 0.1631(6) 0.7356(6) 0.1344(4) 0.028(2) Uani 1 1 d .
B2 0.2333(6) 0.5599(5) 0.5774(5) 0.027(2) Uani 1 1 d .
H3 0.0006 0.2896 0.1509 0.048 Uiso 1 1 calc R
H4 0.0391 0.4155 0.1376 0.055 Uiso 1 1 calc R
H5 0.1401 0.4427 0.1858 0.065 Uiso 1 1 calc R
H6 0.2039 0.3413 0.2467 0.051 Uiso 1 1 calc R
H7 0.2748 0.2310 0.2939 0.042 Uiso 1 1 calc R
H9 0.2526 0.0013 0.3454 0.042 Uiso 1 1 calc R
H12 -0.0279 -0.0256 0.2226 0.043 Uiso 1 1 calc R
H13 -0.0112 -0.1526 0.2646 0.045 Uiso 1 1 calc R
H14 0.0936 -0.1920 0.3196 0.051 Uiso 1 1 calc R
H15 0.1773 -0.1009 0.3349 0.037 Uiso 1 1 calc R
H20 0.4229 0.1924 0.4438 0.038 Uiso 1 1 calc R
H21 0.3179 0.1999 0.3910 0.043 Uiso 1 1 calc R
H22 0.5463 0.1257 0.4816 0.040 Uiso 1 1 calc R
H23 0.6390 0.0318 0.4819 0.043 Uiso 1 1 calc R
H27 0.4755 -0.0789 0.2852 0.040 Uiso 1 1 calc R
H28 0.3774 0.0111 0.2864 0.035 Uiso 1 1 calc R
H29 0.5935 -0.1511 0.3282 0.045 Uiso 1 1 calc R
H30 0.6843 -0.1683 0.3942 0.051 Uiso 1 1 calc R
H31 0.6894 -0.0843 0.4509 0.049 Uiso 1 1 calc R
H33 0.0251 0.0780 0.1126 0.059 Uiso 1 1 calc R
H34 -0.0727 0.0895 0.0516 0.074 Uiso 1 1 calc R
H35 -0.1906 0.1542 0.0673 0.070 Uiso 1 1 calc R
H36 -0.2173 0.1997 0.1509 0.056 Uiso 1 1 calc R
H37 -0.1176 0.1951 0.2109 0.045 Uiso 1 1 calc R
H40 0.5127 0.1048 0.1297 0.043 Uiso 1 1 calc R
H41 0.5642 0.0049 0.0895 0.053 Uiso 1 1 calc R
H42 0.6715 -0.0664 0.1266 0.058 Uiso 1 1 calc R
H43 0.7293 -0.0364 0.2001 0.047 Uiso 1 1 calc R
H44 0.7847 0.0092 0.2697 0.037 Uiso 1 1 calc R
H46 0.7419 0.1592 0.3716 0.037 Uiso 1 1 calc R
H49 0.4518 0.3120 0.2656 0.037 Uiso 1 1 calc R
H50 0.4650 0.3848 0.3317 0.044 Uiso 1 1 calc R
H51 0.5596 0.3563 0.3935 0.042 Uiso 1 1 calc R
H52 0.6500 0.2568 0.3873 0.041 Uiso 1 1 calc R
H57 0.9326 -0.1144 0.4084 0.045 Uiso 1 1 calc R
H58 0.8249 -0.0611 0.3620 0.044 Uiso 1 1 calc R
H59 1.0559 -0.0997 0.4536 0.044 Uiso 1 1 calc R
H60 1.1428 -0.0241 0.4779 0.045 Uiso 1 1 calc R
H64 0.9617 0.2795 0.3389 0.045 Uiso 1 1 calc R
H65 0.8673 0.2051 0.3196 0.040 Uiso 1 1 calc R
H66 1.0784 0.2933 0.3904 0.053 Uiso 1 1 calc R
H67 1.1763 0.2381 0.4439 0.063 Uiso 1 1 calc R
H68 1.1888 0.1099 0.4742 0.059 Uiso 1 1 calc R
H70 0.4944 0.3276 0.1580 0.047 Uiso 1 1 calc R
H71 0.3874 0.3774 0.1058 0.069 Uiso 1 1 calc R
H72 0.2853 0.2962 0.0998 0.084 Uiso 1 1 calc R
H73 0.2862 0.1678 0.1500 0.060 Uiso 1 1 calc R
H74 0.3914 0.1194 0.2006 0.049 Uiso 1 1 calc R
H77 -0.1634 0.7120 0.1900 0.045 Uiso 1 1 calc R
H80 0.0575 0.6161 0.1831 0.035 Uiso 1 1 calc R
H82 0.0372 0.8435 0.1401 0.038 Uiso 1 1 calc R
H84 0.1436 0.8659 0.0489 0.044 Uiso 1 1 calc R
H87 0.2636 1.0303 0.0899 0.052 Uiso 1 1 calc R
H90 0.2672 0.8127 0.1871 0.044 Uiso 1 1 calc R
H92 0.0726 0.6579 0.0754 0.048 Uiso 1 1 calc R
H95 0.2343 0.6329 -0.0623 0.054 Uiso 1 1 calc R
H98 0.2950 0.7476 0.0481 0.041 Uiso 1 1 calc R
H100 0.2600 0.6038 0.1375 0.040 Uiso 1 1 calc R
H103 0.3324 0.5561 0.2984 0.050 Uiso 1 1 calc R
H106 0.1770 0.7274 0.2497 0.044 Uiso 1 1 calc R
H109 0.4300 0.7826 0.4302 0.043 Uiso 1 1 calc R
H112 0.2170 0.7164 0.5327 0.034 Uiso 1 1 calc R
H114 0.3916 0.5611 0.5162 0.038 Uiso 1 1 calc R
H116 0.2003 0.4133 0.6440 0.037 Uiso 1 1 calc R
H119 0.2430 0.2803 0.5320 0.038 Uiso 1 1 calc R
H122 0.2852 0.5060 0.4747 0.034 Uiso 1 1 calc R
H124 0.1492 0.6408 0.4868 0.040 Uiso 1 1 calc R
H127 -0.0843 0.5877 0.5499 0.044 Uiso 1 1 calc R
H130 0.0899 0.5182 0.6521 0.042 Uiso 1 1 calc R
H132 0.3495 0.4783 0.6372 0.034 Uiso 1 1 calc R
H135 0.3291 0.5411 0.7882 0.042 Uiso 1 1 calc R
H138 0.1814 0.6314 0.6684 0.039 Uiso 1 1 calc R

loop_
_atom_site_aniso_label
_atom_site_aniso_U_11
_atom_site_aniso_U_22
_atom_site_aniso_U_33
_atom_site_aniso_U_12
_atom_site_aniso_U_13
_atom_site_aniso_U_23
Pt1 0.0298(2) 0.0297(2) 0.0334(2) 0.00433(15) -0.00871(15) -0.01062(15)
Pt2 0.02436(19) 0.0281(2) 0.0330(2) 0.00042(14) -0.00323(15) -0.00940(15)
F1 0.053(4) 0.076(5) 0.132(7) 0.025(4) -0.054(4) -0.044(5)
F2 0.057(4) 0.060(4) 0.067(4) 0.022(3) -0.016(3) -0.032(3)
F3 0.063(4) 0.038(4) 0.103(6) 0.017(3) 0.002(4) 0.007(4)
F4 0.228(12) 0.082(6) 0.076(6) -0.100(7) -0.045(7) 0.009(5)
F5 0.092(5) 0.048(4) 0.079(5) -0.031(4) 0.040(4) -0.012(4)
F6 0.068(5) 0.033(4) 0.156(8) -0.015(4) 0.003(5) -0.002(4)
F7 0.234(12) 0.032(4) 0.133(8) -0.032(6) -0.097(8) 0.009(4)
F8 0.101(6) 0.070(5) 0.042(4) -0.002(4) -0.004(4) 0.001(3)
F9 0.077(5) 0.077(5) 0.063(5) 0.024(4) -0.021(4) -0.010(4)
F10 0.194(11) 0.090(6) 0.133(8) -0.045(7) -0.130(8) -0.009(6)
F11 0.081(5) 0.109(6) 0.084(6) -0.014(5) -0.009(4) -0.065(5)
F12 0.049(4) 0.165(9) 0.120(7) -0.038(5) -0.002(4) -0.092(7)
F13 0.244(18) 0.210(16) 0.234(17) -0.136(14) -0.189(16) 0.065(14)
F14 0.129(10) 0.289(18) 0.285(18) -0.096(11) 0.053(11) -0.249(18)
F15 0.149(9) 0.199(11) 0.091(7) -0.133(9) 0.031(7) -0.077(7)
F16 0.075(6) 0.220(11) 0.068(5) -0.027(6) 0.027(4) -0.075(7)
F17 0.044(4) 0.171(10) 0.104(7) 0.011(5) 0.005(5) -0.015(7)
F18 0.114(7) 0.085(6) 0.149(9) -0.047(6) 0.080(7) -0.035(6)
F19 0.093(6) 0.087(6) 0.236(12) 0.043(5) -0.074(7) -0.109(8)
F20 0.089(7) 0.087(7) 0.266(15) 0.007(5) 0.058(8) -0.089(9)
F21 0.37(2) 0.141(10) 0.108(8) 0.192(13) -0.102(11) -0.054(7)
F22 0.257(19) 0.38(3) 0.139(12) -0.172(19) 0.017(12) -0.161(16)
F23 0.38(2) 0.079(6) 0.071(6) 0.085(10) -0.108(10) -0.026(5)
F24 0.239(15) 0.295(17) 0.113(8) 0.204(14) -0.123(10) -0.148(11)
F25 0.117(10) 0.281(18) 0.126(10) 0.077(11) 0.057(8) -0.010(11)
F26 0.033(5) 0.214(14) 0.40(3) -0.010(7) -0.014(9) -0.161(16)
F27 0.084(7) 0.051(6) 0.56(3) 0.033(5) 0.191(12) 0.064(10)
F28 0.073(4) 0.037(3) 0.053(4) 0.007(3) -0.012(3) -0.016(3)
F29 0.068(4) 0.033(3) 0.060(4) -0.015(3) 0.007(3) 0.002(3)
F30 0.097(5) 0.044(4) 0.085(5) 0.025(4) -0.063(4) -0.019(3)
F31 0.048(3) 0.023(3) 0.058(4) -0.011(2) -0.002(3) -0.008(2)
F32 0.063(4) 0.045(3) 0.059(4) -0.008(3) -0.024(3) 0.002(3)
F33 0.059(4) 0.038(3) 0.058(4) 0.001(3) 0.022(3) -0.006(3)
F34 0.088(5) 0.045(4) 0.057(4) 0.022(3) 0.002(4) -0.028(3)
F35 0.130(7) 0.051(4) 0.061(4) -0.030(4) 0.044(4) -0.032(3)
F36 0.072(5) 0.161(8) 0.048(4) 0.026(5) -0.018(4) -0.048(5)
F37 0.080(7) 0.38(2) 0.169(13) -0.061(11) -0.058(8) 0.181(15)
F38 0.56(4) 0.214(15) 0.127(10) 0.27(2) -0.228(17) -0.130(11)
F39 0.107(7) 0.130(8) 0.083(6) 0.054(6) -0.039(5) -0.012(5)
F40 0.062(4) 0.068(5) 0.069(5) -0.019(4) -0.011(4) 0.016(4)
F41 0.055(5) 0.158(9) 0.104(7) -0.038(5) -0.012(5) 0.036(6)
F42 0.187(11) 0.085(6) 0.125(8) -0.010(7) 0.123(8) -0.018(6)
F43 0.123(8) 0.047(5) 0.222(12) 0.028(5) -0.102(8) -0.006(6)
F44 0.121(7) 0.175(10) 0.093(6) 0.087(7) -0.078(6) -0.070(7)
F45 0.066(5) 0.117(7) 0.094(6) 0.050(5) -0.014(5) -0.015(5)
F46 0.097(6) 0.051(4) 0.100(6) -0.032(4) 0.041(5) -0.044(4)
F47 0.153(8) 0.067(5) 0.033(4) 0.031(5) 0.004(4) -0.015(3)
F48 0.070(5) 0.119(7) 0.088(6) 0.014(5) -0.004(4) -0.080(5)
N1 0.020(4) 0.032(4) 0.034(4) 0.001(3) -0.010(3) -0.007(3)
N2 0.044(5) 0.026(4) 0.055(5) 0.010(4) -0.027(4) -0.023(4)
N3 0.031(4) 0.034(4) 0.032(4) -0.007(3) -0.007(3) -0.012(3)
N4 0.021(4) 0.029(4) 0.039(4) 0.000(3) -0.001(3) -0.008(3)
N5 0.027(2) 0.023(2) 0.030(2) -0.0003(17) -0.0125(17) -0.0092(17)
N6 0.028(4) 0.026(4) 0.028(4) -0.005(3) -0.010(3) -0.005(3)
C1 0.051(6) 0.027(5) 0.033(5) 0.003(4) 0.000(5) -0.011(4)
C2 0.032(5) 0.031(5) 0.043(6) 0.006(4) -0.006(4) -0.010(4)
C3 0.027(5) 0.053(6) 0.044(6) -0.004(5) -0.015(4) -0.012(5)
C4 0.041(6) 0.027(5) 0.067(7) 0.009(5) -0.018(5) -0.003(5)
C5 0.046(6) 0.038(6) 0.078(8) 0.001(5) -0.019(6) -0.009(6)
C6 0.037(5) 0.036(6) 0.063(7) -0.003(5) -0.019(5) -0.020(5)
C7 0.033(5) 0.036(5) 0.042(6) 0.008(4) -0.018(4) -0.013(4)
C8 0.026(5) 0.029(5) 0.043(6) -0.001(4) -0.003(4) -0.013(4)
C9 0.036(5) 0.037(5) 0.032(5) 0.006(4) -0.001(4) -0.010(4)
C10 0.025(4) 0.038(5) 0.025(5) 0.004(4) -0.006(4) -0.008(4)
C11 0.042(5) 0.022(4) 0.023(4) 0.012(4) -0.009(4) -0.008(4)
C12 0.040(5) 0.033(5) 0.038(5) 0.006(4) -0.013(4) -0.013(4)
C13 0.045(6) 0.035(5) 0.037(5) -0.006(4) -0.007(5) -0.013(4)
C14 0.054(6) 0.034(5) 0.040(6) 0.003(5) -0.002(5) -0.012(4)
C15 0.033(5) 0.032(5) 0.034(5) 0.006(4) -0.009(4) -0.015(4)
C16 0.030(5) 0.019(4) 0.040(5) -0.002(4) -0.007(4) -0.008(4)
C17 0.030(5) 0.022(4) 0.025(5) -0.005(4) 0.000(4) 0.000(4)
C18 0.026(5) 0.026(5) 0.039(5) -0.007(4) 0.006(4) -0.004(4)
C19 0.030(5) 0.024(5) 0.030(5) -0.003(4) 0.001(4) -0.001(4)
C20 0.030(5) 0.039(5) 0.030(5) -0.007(4) -0.003(4) -0.017(4)
C21 0.035(5) 0.026(5) 0.049(6) 0.003(4) -0.006(5) -0.012(4)
C22 0.036(5) 0.025(5) 0.037(5) -0.012(4) 0.001(4) -0.008(4)
C23 0.023(5) 0.041(6) 0.039(6) -0.006(4) -0.011(4) 0.002(4)
C24 0.029(5) 0.037(5) 0.042(6) -0.001(4) -0.002(4) -0.007(4)
C25 0.028(5) 0.028(5) 0.036(5) -0.005(4) -0.004(4) -0.004(4)
C26 0.034(5) 0.034(5) 0.026(5) 0.001(4) 0.001(4) -0.005(4)
C27 0.042(5) 0.029(5) 0.028(5) -0.001(4) 0.002(4) -0.008(4)
C28 0.029(5) 0.037(5) 0.023(4) -0.002(4) -0.010(4) -0.007(4)
C29 0.029(5) 0.032(5) 0.047(6) 0.000(4) 0.005(4) -0.008(4)
C30 0.041(6) 0.025(5) 0.053(6) 0.010(4) -0.011(5) 0.008(5)
C31 0.022(5) 0.053(6) 0.047(6) 0.011(5) -0.008(4) -0.013(5)
C32 0.025(5) 0.034(5) 0.039(5) 0.004(4) -0.012(4) -0.004(4)
C33 0.059(7) 0.047(6) 0.049(7) 0.016(5) -0.014(5) -0.025(5)
C34 0.074(8) 0.068(8) 0.059(8) 0.029(7) -0.039(7) -0.032(6)
C35 0.059(7) 0.061(7) 0.065(8) 0.007(6) -0.037(6) -0.022(6)
C36 0.039(6) 0.043(6) 0.060(7) 0.006(5) -0.018(5) -0.011(5)
C37 0.034(5) 0.043(6) 0.035(5) -0.004(4) -0.008(4) -0.005(4)
C38 0.024(4) 0.021(4) 0.037(5) -0.007(4) 0.006(4) -0.006(4)
C39 0.026(5) 0.031(5) 0.042(5) -0.004(4) -0.005(4) -0.014(4)
C40 0.036(5) 0.037(5) 0.038(5) 0.004(4) -0.007(4) -0.016(4)
C41 0.039(6) 0.052(6) 0.047(6) 0.002(5) -0.011(5) -0.023(5)
C42 0.048(6) 0.057(7) 0.055(7) 0.016(5) -0.005(5) -0.043(6)
C43 0.031(5) 0.041(6) 0.055(6) 0.011(4) -0.007(5) -0.028(5)
C44 0.029(5) 0.033(5) 0.029(5) -0.001(4) 0.000(4) -0.007(4)
C45 0.029(5) 0.023(4) 0.036(5) -0.001(4) -0.001(4) -0.005(4)
C46 0.032(5) 0.027(5) 0.030(5) 0.000(4) 0.003(4) -0.005(4)
C47 0.025(5) 0.035(5) 0.023(4) -0.005(4) 0.002(4) -0.006(4)
C48 0.029(5) 0.027(5) 0.034(5) -0.006(4) 0.007(4) -0.007(4)
C49 0.017(4) 0.023(5) 0.051(6) -0.009(4) -0.009(4) -0.005(4)
C50 0.046(6) 0.020(5) 0.045(6) -0.009(4) 0.001(5) -0.016(4)
C51 0.036(5) 0.030(5) 0.044(6) -0.003(4) -0.003(5) -0.021(4)
C52 0.030(5) 0.025(5) 0.047(6) -0.003(4) 0.001(4) -0.011(4)
C53 0.028(5) 0.026(5) 0.031(5) 0.008(4) -0.002(4) -0.004(4)
C54 0.023(4) 0.035(5) 0.036(5) 0.006(4) -0.010(4) -0.011(4)
C55 0.027(5) 0.043(6) 0.031(5) 0.008(4) -0.006(4) -0.015(4)
C56 0.031(5) 0.049(6) 0.019(4) 0.005(4) -0.004(4) -0.006(4)
C57 0.035(5) 0.028(5) 0.048(6) -0.001(4) 0.006(5) -0.014(4)
C58 0.021(5) 0.039(6) 0.053(6) -0.002(4) -0.002(4) -0.018(5)
C59 0.026(5) 0.036(5) 0.041(6) 0.005(4) 0.006(4) -0.003(4)
C60 0.035(5) 0.051(6) 0.025(5) 0.005(5) -0.002(4) -0.010(4)
C61 0.027(5) 0.065(7) 0.032(5) 0.007(5) -0.004(4) -0.009(5)
C62 0.024(5) 0.047(6) 0.038(5) 0.002(4) 0.002(4) -0.021(5)
C63 0.027(5) 0.047(6) 0.056(7) 0.000(4) -0.005(5) -0.029(5)
C64 0.043(6) 0.025(5) 0.046(6) -0.001(4) 0.006(5) -0.017(4)
C65 0.028(5) 0.030(5) 0.044(6) -0.001(4) -0.015(4) -0.006(4)
C66 0.040(6) 0.039(6) 0.059(7) 0.001(5) -0.003(5) -0.024(5)
C67 0.031(6) 0.064(8) 0.068(8) -0.008(5) 0.001(5) -0.031(6)
C68 0.027(5) 0.077(8) 0.047(6) 0.006(5) -0.008(5) -0.024(6)
C69 0.029(5) 0.050(6) 0.024(5) 0.010(4) -0.005(4) -0.005(4)
C70 0.036(5) 0.037(6) 0.044(6) 0.013(4) -0.009(5) -0.011(5)
C71 0.068(8) 0.067(8) 0.035(6) 0.029(7) -0.007(6) -0.013(6)
C72 0.061(8) 0.106(12) 0.049(7) 0.040(8) -0.023(6) -0.031(8)
C73 0.036(6) 0.069(8) 0.045(6) 0.001(5) -0.008(5) -0.012(6)
C74 0.032(5) 0.052(6) 0.043(6) -0.002(5) -0.008(5) -0.019(5)
C75 0.038(6) 0.043(6) 0.057(7) 0.015(5) -0.018(5) -0.006(5)
C76 0.029(5) 0.029(5) 0.042(5) 0.005(4) -0.007(4) -0.017(4)
C77 0.025(5) 0.055(6) 0.026(5) -0.007(4) -0.005(4) 0.001(4)
C78 0.039(6) 0.032(5) 0.036(5) -0.002(4) 0.005(4) -0.006(4)
C79 0.033(5) 0.038(6) 0.057(7) -0.007(5) -0.008(5) -0.012(5)
C80 0.039(5) 0.024(5) 0.025(5) -0.005(4) -0.001(4) -0.007(4)
C81 0.026(4) 0.030(5) 0.024(4) 0.003(4) -0.008(4) -0.004(4)
C82 0.028(5) 0.026(5) 0.040(5) -0.004(4) -0.005(4) -0.006(4)
C83 0.023(4) 0.033(5) 0.034(5) -0.001(4) 0.000(4) -0.008(4)
C84 0.037(5) 0.039(5) 0.035(5) -0.012(4) -0.007(4) -0.010(4)
C85 0.052(6) 0.024(5) 0.039(6) -0.006(4) -0.012(5) -0.005(4)
C86 0.084(9) 0.041(6) 0.042(6) -0.016(6) -0.023(6) -0.017(5)
C87 0.054(6) 0.032(5) 0.048(6) -0.010(5) -0.008(5) -0.014(5)
C88 0.037(6) 0.055(7) 0.047(6) -0.021(5) -0.008(5) -0.021(5)
C89 0.063(8) 0.047(7) 0.066(8) -0.031(6) -0.024(7) -0.002(6)
C90 0.028(5) 0.034(5) 0.051(6) 0.000(4) -0.007(4) -0.015(5)
C91 0.042(5) 0.024(4) 0.029(5) 0.004(4) -0.014(4) -0.006(4)
C92 0.035(5) 0.055(6) 0.032(5) -0.008(5) -0.001(4) -0.016(5)
C93 0.050(6) 0.046(6) 0.038(6) -0.011(5) 0.002(5) -0.018(5)
C94 0.101(12) 0.129(14) 0.062(9) -0.040(11) -0.002(9) -0.069(10)
C95 0.057(7) 0.048(6) 0.034(6) -0.008(5) -0.007(5) -0.016(5)
C96 0.031(5) 0.036(5) 0.036(5) 0.005(4) 0.005(4) -0.001(4)
C97 0.058(8) 0.073(9) 0.070(9) -0.022(7) 0.024(7) -0.034(7)
C98 0.032(5) 0.030(5) 0.038(5) -0.004(4) 0.000(4) -0.006(4)
C99 0.025(4) 0.029(5) 0.035(5) -0.001(4) -0.002(4) -0.005(4)
C100 0.031(5) 0.032(5) 0.037(5) 0.003(4) -0.005(4) -0.008(4)
C101 0.034(5) 0.038(6) 0.048(6) 0.010(4) -0.015(5) -0.017(5)
C102 0.045(7) 0.056(7) 0.073(8) 0.007(6) -0.021(6) -0.026(7)
C103 0.046(6) 0.029(5) 0.050(6) 0.006(5) -0.017(5) -0.005(5)
C104 0.040(5) 0.042(6) 0.037(5) 0.006(5) -0.021(5) -0.009(4)
C105 0.067(8) 0.079(9) 0.056(8) 0.028(8) -0.036(7) -0.025(7)
C106 0.030(5) 0.038(5) 0.042(6) -0.003(4) -0.003(4) -0.009(4)
C107 0.025(6) 0.061(8) 0.068(8) 0.003(5) 0.014(5) 0.001(6)
C108 0.020(4) 0.040(6) 0.048(6) -0.006(4) -0.012(4) -0.009(5)
C109 0.034(5) 0.035(5) 0.040(6) -0.009(4) -0.005(4) -0.010(4)
C110 0.034(5) 0.036(5) 0.037(5) 0.003(4) -0.011(4) -0.008(4)
C111 0.046(6) 0.027(5) 0.031(5) 0.002(4) -0.022(4) -0.007(4)
C112 0.029(5) 0.029(5) 0.033(5) -0.003(4) -0.001(4) -0.016(4)
C113 0.024(4) 0.031(5) 0.026(5) 0.004(4) -0.010(4) -0.005(4)
C114 0.025(5) 0.034(5) 0.038(5) -0.001(4) -0.006(4) -0.012(4)
C115 0.021(4) 0.020(4) 0.039(5) 0.002(3) 0.000(4) -0.015(4)
C116 0.026(5) 0.032(5) 0.035(5) 0.003(4) -0.010(4) -0.007(4)
C117 0.028(5) 0.019(4) 0.044(6) -0.001(4) -0.008(4) -0.009(4)
C118 0.043(6) 0.024(5) 0.058(7) 0.006(4) -0.019(5) -0.013(5)
C119 0.040(5) 0.017(4) 0.040(5) 0.001(4) -0.009(4) -0.012(4)
C120 0.025(5) 0.031(5) 0.035(5) 0.009(4) 0.002(4) -0.013(4)
C121 0.037(5) 0.031(5) 0.056(7) -0.001(5) -0.006(5) -0.019(5)
C122 0.021(4) 0.028(5) 0.034(5) -0.002(4) 0.001(4) -0.008(4)
C123 0.022(4) 0.022(4) 0.038(5) -0.004(4) -0.002(4) -0.015(4)
C124 0.021(4) 0.037(5) 0.041(5) 0.001(4) -0.006(4) -0.008(4)
C125 0.036(5) 0.049(6) 0.040(6) 0.009(5) -0.019(5) -0.018(5)
C126 0.015(5) 0.134(13) 0.044(7) -0.006(7) -0.003(5) 0.007(8)
C127 0.023(5) 0.038(5) 0.048(6) 0.003(4) -0.010(4) -0.006(5)
C128 0.023(5) 0.037(5) 0.057(7) -0.004(4) -0.001(4) -0.013(5)
C129 0.031(6) 0.070(9) 0.087(10) -0.009(6) 0.000(6) 0.001(8)
C130 0.024(5) 0.029(5) 0.049(6) 0.006(4) -0.008(4) -0.002(4)
C131 0.028(4) 0.017(4) 0.034(5) -0.003(4) -0.002(4) -0.009(4)
C132 0.030(5) 0.024(4) 0.037(5) 0.001(4) -0.010(4) -0.014(4)
C133 0.036(5) 0.036(5) 0.038(5) 0.003(4) -0.008(4) -0.012(4)
C134 0.050(7) 0.056(8) 0.054(7) 0.008(6) -0.025(6) -0.013(6)
C135 0.041(5) 0.037(5) 0.033(5) -0.009(4) -0.014(4) -0.014(4)
C136 0.041(5) 0.024(5) 0.034(5) -0.010(4) 0.003(4) -0.013(4)
C137 0.049(7) 0.040(6) 0.046(7) -0.008(5) 0.009(5) -0.012(5)
C138 0.033(5) 0.025(5) 0.036(5) -0.004(4) 0.006(4) -0.006(4)
B1 0.027(5) 0.028(5) 0.029(5) 0.000(4) -0.006(4) -0.006(4)
B2 0.022(5) 0.020(5) 0.043(6) 0.004(4) 0.000(4) -0.016(4)

loop_
_atom_type_symbol
_atom_type_description
_atom_type_scat_dispersion_real
_atom_type_scat_dispersion_imag
_atom_type_scat_source
C C 0.0033 0.0016 'International Tables Vol C Tables 4.2.6.8 and 6.1.1.4'
H H 0.0000 0.0000 'International Tables Vol C Tables 4.2.6.8 and 6.1.1.4'
B B 0.0013 0.0007 'International Tables Vol C Tables 4.2.6.8 and 6.1.1.4'
F F 0.0171 0.0103 'International Tables Vol C Tables 4.2.6.8 and 6.1.1.4'
N N 0.0061 0.0033 'International Tables Vol C Tables 4.2.6.8 and 6.1.1.4'
Pt Pt -1.7033 8.3905 'International Tables Vol C Tables 4.2.6.8 and 6.1.1.4'

loop_
_geom_angle_atom_site_label_1
_geom_angle_atom_site_label_2
_geom_angle_atom_site_label_3
_geom_angle
N1 Pt1 C32 177.5(3)
N1 Pt1 N3 80.7(3)
C32 Pt1 N3 100.0(3)
N1 Pt1 N2 80.5(3)
C32 Pt1 N2 98.7(3)
N3 Pt1 N2 161.3(3)
N4 Pt2 N5 80.4(3)
N4 Pt2 C69 179.2(3)
N5 Pt2 C69 98.8(3)
N4 Pt2 N6 79.4(3)
N5 Pt2 N6 159.8(3)
C69 Pt2 N6 101.4(3)
C1 N1 C10 123.2(8)
C1 N1 Pt1 118.9(6)
C10 N1 Pt1 117.7(6)
C3 N2 C2 118.2(8)
C3 N2 Pt1 128.5(6)
C2 N2 Pt1 113.3(6)
C12 N3 C11 118.8(8)
C12 N3 Pt1 128.4(6)
C11 N3 Pt1 112.8(5)
C47 N4 C38 122.5(8)
C47 N4 Pt2 119.3(6)
C38 N4 Pt2 118.2(6)
C40 N5 C39 117.8(7)
C40 N5 Pt2 127.7(6)
C39 N5 Pt2 114.1(5)
C49 N6 C48 120.3(7)
C49 N6 Pt2 125.7(6)
C48 N6 Pt2 113.9(6)
N1 C1 C7 119.9(8)
N1 C1 C2 111.9(8)
C7 C1 C2 128.1(9)
C6 C2 N2 121.4(8)
C6 C2 C1 123.5(9)
N2 C2 C1 115.1(8)
N2 C3 C4 122.6(9)
N2 C3 H3 118.70
C4 C3 H3 118.70
C5 C4 C3 119.5(9)
C5 C4 H4 120.20
C3 C4 H4 120.20
C4 C5 C6 118.9(10)
C4 C5 H5 120.60
C6 C5 H5 120.60
C2 C6 C5 119.3(9)
C2 C6 H6 120.40
C5 C6 H6 120.40
C1 C7 C8 119.1(9)
C1 C7 H7 120.40
C8 C7 H7 120.40
C7 C8 C9 118.4(8)
C7 C8 C16 120.1(8)
C9 C8 C16 121.5(8)
C10 C9 C8 119.8(9)
C10 C9 H9 120.10
C8 C9 H9 120.10
N1 C10 C9 119.4(8)
N1 C10 C11 113.2(7)
C9 C10 C11 127.3(8)
N3 C11 C15 119.9(8)
N3 C11 C10 115.5(7)
C15 C11 C10 124.5(8)
N3 C12 C13 122.9(9)
N3 C12 H12 118.50
C13 C12 H12 118.50
C12 C13 C14 119.5(9)
C12 C13 H13 120.20
C14 C13 H13 120.20
C13 C14 C15 119.4(9)
C13 C14 H14 120.30
C15 C14 H14 120.30
C14 C15 C11 119.4(9)
C14 C15 H15 120.30
C11 C15 H15 120.30
C21 C16 C17 118.5(8)
C21 C16 C8 119.8(8)
C17 C16 C8 121.7(8)
C18 C17 C28 117.1(8)
C18 C17 C16 119.6(8)
C28 C17 C16 123.3(8)
C25 C18 C17 121.6(8)
C25 C18 C19 119.1(8)
C17 C18 C19 119.3(8)
C20 C19 C22 122.4(8)
C20 C19 C18 118.9(8)
C22 C19 C18 118.7(8)
C21 C20 C19 121.7(8)
C21 C20 H20 119.20
C19 C20 H20 119.20
C20 C21 C16 121.7(9)
C20 C21 H21 119.10
C16 C21 H21 119.10
C23 C22 C19 120.4(9)
C23 C22 H22 119.80
C19 C22 H22 119.80
C22 C23 C24 122.4(9)
C22 C23 H23 118.80
C24 C23 H23 118.80
C31 C24 C25 119.4(9)
C31 C24 C23 122.5(9)
C25 C24 C23 118.1(8)
C24 C25 C18 121.1(9)
C24 C25 C26 120.1(8)
C18 C25 C26 118.7(8)
C27 C26 C29 123.8(9)
C27 C26 C25 119.0(8)
C29 C26 C25 117.2(9)
C28 C27 C26 121.9(8)
C28 C27 H27 119.00
C26 C27 H27 119.00
C27 C28 C17 121.3(8)
C27 C28 H28 119.30
C17 C28 H28 119.30
C30 C29 C26 121.2(9)
C30 C29 H29 119.40
C26 C29 H29 119.40
C29 C30 C31 120.6(9)
C29 C30 H30 119.70
C31 C30 H30 119.70
C30 C31 C24 121.3(9)
C30 C31 H31 119.30
C24 C31 H31 119.30
C37 C32 C33 116.3(9)
C37 C32 Pt1 122.4(7)
C33 C32 Pt1 121.2(7)
C34 C33 C32 121.6(10)
C34 C33 H33 119.20
C32 C33 H33 119.20
C35 C34 C33 121.4(11)
C35 C34 H34 119.30
C33 C34 H34 119.30
C34 C35 C36 119.1(10)
C34 C35 H35 120.50
C36 C35 H35 120.50
C35 C36 C37 120.6(10)
C35 C36 H36 119.70
C37 C36 H36 119.70
C36 C37 C32 120.9(9)
C36 C37 H37 119.50
C32 C37 H37 119.50
N4 C38 C44 119.3(8)
N4 C38 C39 111.9(8)
C44 C38 C39 128.8(8)
N5 C39 C43 122.2(8)
N5 C39 C38 115.3(7)
C43 C39 C38 122.5(8)
N5 C40 C41 122.0(9)
N5 C40 H40 119.00
C41 C40 H40 119.00
C42 C41 C40 118.8(9)
C42 C41 H41 120.60
C40 C41 H41 120.60
C43 C42 C41 120.4(9)
C43 C42 H42 119.80
C41 C42 H42 119.80
C42 C43 C39 118.5(9)
C42 C43 H43 120.80
C39 C43 H43 120.80
C38 C44 C45 120.5(8)
C38 C44 H44 119.80
C45 C44 H44 119.80
C44 C45 C46 118.7(8)
C44 C45 C53 119.5(8)
C46 C45 C53 121.7(8)
C47 C46 C45 118.6(9)
C47 C46 H46 120.70
C45 C46 H46 120.70
N4 C47 C46 120.4(8)
N4 C47 C48 110.9(8)
C46 C47 C48 128.5(8)
N6 C48 C52 119.4(8)
N6 C48 C47 116.4(8)
C52 C48 C47 124.2(9)
N6 C49 C50 118.6(8)
N6 C49 H49 120.70
C50 C49 H49 120.70
C51 C50 C49 121.9(9)
C51 C50 H50 119.10
C49 C50 H50 119.10
C50 C51 C52 118.7(9)
C50 C51 H51 120.60
C52 C51 H51 120.60
C48 C52 C51 121.0(9)
C48 C52 H52 119.50
C51 C52 H52 119.50
C58 C53 C54 119.7(8)
C58 C53 C45 118.8(8)
C54 C53 C45 121.5(7)
C53 C54 C55 118.7(8)
C53 C54 C65 125.2(8)
C55 C54 C65 115.9(8)
C62 C55 C54 120.3(9)
C62 C55 C56 119.6(8)
C54 C55 C56 120.1(8)
C57 C56 C55 118.7(8)
C57 C56 C59 122.0(9)
C55 C56 C59 119.3(9)
C58 C57 C56 120.4(9)
C58 C57 H57 119.80
C56 C57 H57 119.80
C57 C58 C53 122.4(9)
C57 C58 H58 118.80
C53 C58 H58 118.80
C60 C59 C56 121.5(9)
C60 C59 H59 119.20
C56 C59 H59 119.20
C59 C60 C61 120.9(9)
C59 C60 H60 119.50
C61 C60 H60 119.50
C68 C61 C62 117.2(10)
C68 C61 C60 123.2(9)
C62 C61 C60 119.5(9)
C63 C62 C55 121.1(9)
C63 C62 C61 119.7(9)
C55 C62 C61 119.2(9)
C62 C63 C64 118.8(9)
C62 C63 C66 119.2(9)
C64 C63 C66 122.0(9)
C65 C64 C63 121.3(9)
C65 C64 H64 119.40
C63 C64 H64 119.40
C64 C65 C54 122.3(8)
C64 C65 H65 118.90
C54 C65 H65 118.90
C67 C66 C63 120.1(10)
C67 C66 H66 119.90
C63 C66 H66 119.90
C66 C67 C68 122.2(10)
C66 C67 H67 118.90
C68 C67 H67 118.90
C67 C68 C61 121.5(10)
C67 C68 H68 119.20
C61 C68 H68 119.20
C74 C69 C70 116.7(9)
C74 C69 Pt2 123.2(7)
C70 C69 Pt2 120.0(7)
C71 C70 C69 120.7(10)
C71 C70 H70 119.60
C69 C70 H70 119.60
C72 C71 C70 119.5(11)
C72 C71 H71 120.20
C70 C71 H71 120.20
C73 C72 C71 120.0(11)
C73 C72 H72 120.00
C71 C72 H72 120.00
C74 C73 C72 119.7(11)
C74 C73 H73 120.10
C72 C73 H73 120.10
C73 C74 C69 123.2(10)
C73 C74 H74 118.40
C69 C74 H74 118.40
F1 C75 F3 108.7(9)
F1 C75 F2 104.6(9)
F3 C75 F2 105.4(9)
F1 C75 C76 113.1(9)
F3 C75 C76 112.7(9)
F2 C75 C76 111.8(8)
C82 C76 C77 119.3(8)
C82 C76 C75 121.9(8)
C77 C76 C75 118.8(8)
C78 C77 C76 118.2(8)
C78 C77 H77 120.90
C76 C77 H77 120.90
C80 C78 C77 120.4(9)
C80 C78 C79 122.1(9)
C77 C78 C79 117.3(9)
F4 C79 F5 107.6(10)
F4 C79 F6 107.7(10)
F5 C79 F6 102.0(9)
F4 C79 C78 113.3(9)
F5 C79 C78 112.3(9)
F6 C79 C78 113.0(8)
C78 C80 C81 123.6(8)
C78 C80 H80 118.20
C81 C80 H80 118.20
C82 C81 C80 114.3(8)
C82 C81 B1 125.3(8)
C80 C81 B1 119.9(8)
C76 C82 C81 124.2(8)
C76 C82 H82 117.90
C81 C82 H82 117.90
C84 C83 C90 115.6(8)
C84 C83 B1 120.1(8)
C90 C83 B1 124.2(8)
C85 C84 C83 123.1(9)
C85 C84 H84 118.40
C83 C84 H84 118.40
C84 C85 C87 120.2(9)
C84 C85 C86 121.4(9)
C87 C85 C86 118.4(8)
F7 C86 F9 108.1(11)
F7 C86 F8 109.4(11)
F9 C86 F8 104.0(8)
F7 C86 C85 114.3(9)
F9 C86 C85 110.5(9)
F8 C86 C85 110.0(10)
C88 C87 C85 118.0(9)
C88 C87 H87 121.00
C85 C87 H87 121.00
C90 C88 C87 121.2(9)
C90 C88 C89 121.8(10)
C87 C88 C89 117.0(9)
F12 C89 F11 105.6(9)
F12 C89 F10 107.6(11)
F11 C89 F10 101.6(11)
F12 C89 C88 114.6(11)
F11 C89 C88 113.7(11)
F10 C89 C88 112.7(9)
C88 C90 C83 121.7(9)
C88 C90 H90 119.10
C83 C90 H90 119.10
C98 C91 C92 115.7(8)
C98 C91 B1 121.1(8)
C92 C91 B1 123.0(8)
C93 C92 C91 121.4(9)
C93 C92 H92 119.30
C91 C92 H92 119.30
C95 C93 C92 121.0(9)
C95 C93 C94 120.7(10)
C92 C93 C94 118.3(10)
F13 C94 F15 109.0(18)
F13 C94 F14 97.7(15)
F15 C94 F14 108.4(17)
F13 C94 C93 113.5(16)
F15 C94 C93 115.9(11)
F14 C94 C93 110.8(14)
C96 C95 C93 117.3(9)
C96 C95 H95 121.30
C93 C95 H95 121.30
C95 C96 C98 121.8(9)
C95 C96 C97 118.3(10)
C98 C96 C97 119.9(10)
F17 C97 F18 106.1(12)
F17 C97 F16 108.1(11)
F18 C97 F16 103.1(12)
F17 C97 C96 113.6(11)
F18 C97 C96 112.4(10)
F16 C97 C96 112.8(11)
C96 C98 C91 122.8(9)
C96 C98 H98 118.60
C91 C98 H98 118.60
C100 C99 C106 116.2(8)
C100 C99 B1 123.5(8)
C106 C99 B1 120.2(8)
C99 C100 C101 121.6(9)
C99 C100 H100 119.20
C101 C100 H100 119.20
C100 C101 C103 120.5(9)
C100 C101 C102 118.6(9)
C103 C101 C102 120.8(9)
F20 C102 F19 103.2(12)
F20 C102 F21 104.1(13)
F19 C102 F21 104.7(12)
F20 C102 C101 115.0(11)
F19 C102 C101 114.2(9)
F21 C102 C101 114.2(11)
C104 C103 C101 118.5(9)
C104 C103 H103 120.80
C101 C103 H103 120.80
C103 C104 C106 119.3(9)
C103 C104 C105 119.3(9)
C106 C104 C105 121.2(9)
F24 C105 F23 110.8(14)
F24 C105 F22 99.4(16)
F23 C105 F22 97.1(14)
F24 C105 C104 116.7(10)
F23 C105 C104 116.8(12)
F22 C105 C104 112.8(12)
C99 C106 C104 123.5(9)
C99 C106 H106 118.30
C104 C106 H106 118.30
F27 C107 F25 111.4(16)
F27 C107 F26 108.1(15)
F25 C107 F26 88.7(13)
F27 C107 C108 118.9(10)
F25 C107 C108 113.3(11)
F26 C107 C108 112.4(12)
C114 C108 C109 120.4(8)
C114 C108 C107 120.2(9)
C109 C108 C107 119.4(9)
C110 C109 C108 118.0(9)
C110 C109 H109 121.00
C108 C109 H109 121.00
C112 C110 C109 121.3(9)
C112 C110 C111 117.2(8)
C109 C110 C111 121.5(9)
F30 C111 F28 105.7(8)
F30 C111 F29 106.2(7)
F28 C111 F29 106.3(7)
F30 C111 C110 111.4(7)
F28 C111 C110 113.3(7)
F29 C111 C110 113.4(8)
C110 C112 C113 121.9(8)
C110 C112 H112 119.10
C113 C112 H112 119.10
C114 C113 C112 115.4(8)
C114 C113 B2 123.7(7)
C112 C113 B2 120.6(7)
C108 C114 C113 123.0(9)
C108 C114 H114 118.50
C113 C114 H114 118.50
C122 C115 C116 115.4(8)
C122 C115 B2 125.3(8)
C116 C115 B2 118.7(7)
C117 C116 C115 122.0(9)
C117 C116 H116 119.00
C115 C116 H116 119.00
C116 C117 C119 121.3(8)
C116 C117 C118 117.9(8)
C119 C117 C118 120.8(8)
F32 C118 F31 105.5(7)
F32 C118 F33 105.0(8)
F31 C118 F33 105.6(8)
F32 C118 C117 112.9(8)
F31 C118 C117 113.8(8)
F33 C118 C117 113.2(7)
C120 C119 C117 118.3(8)
C120 C119 H119 120.80
C117 C119 H119 120.80
C119 C120 C122 120.6(8)
C119 C120 C121 119.8(8)
C122 C120 C121 119.6(8)
F35 C121 F34 106.6(8)
F35 C121 F36 103.2(9)
F34 C121 F36 103.8(8)
F35 C121 C120 114.4(8)
F34 C121 C120 113.7(9)
F36 C121 C120 114.0(8)
C120 C122 C115 122.3(8)
C120 C122 H122 118.90
C115 C122 H122 118.90
C130 C123 C124 115.4(8)
C130 C123 B2 121.6(8)
C124 C123 B2 122.1(8)
C125 C124 C123 122.0(9)
C125 C124 H124 119.00
C123 C124 H124 119.00
C124 C125 C127 121.4(9)
C124 C125 C126 120.4(9)
C127 C125 C126 118.1(8)
F38 C126 F39 108.0(13)
F38 C126 F37 109.9(16)
F39 C126 F37 100.4(16)
F38 C126 C125 111.6(14)
F39 C126 C125 115.2(10)
F37 C126 C125 111.2(10)
C128 C127 C125 117.5(8)
C128 C127 H127 121.20
C125 C127 H127 121.20
C127 C128 C130 121.1(9)
C127 C128 C129 118.8(9)
C130 C128 C129 120.1(10)
F42 C129 F40 109.8(13)
F42 C129 F41 107.0(12)
F40 C129 F41 103.1(10)
F42 C129 C128 112.4(11)
F40 C129 C128 113.3(10)
F41 C129 C128 110.7(11)
C123 C130 C128 122.5(9)
C123 C130 H130 118.70
C128 C130 H130 118.70
C132 C131 C138 114.0(8)
C132 C131 B2 121.5(7)
C138 C131 B2 124.3(8)
C133 C132 C131 124.2(8)
C133 C132 H132 117.90
C131 C132 H132 117.90
C135 C133 C132 120.3(8)
C135 C133 C134 119.5(9)
C132 C133 C134 120.3(9)
F44 C134 F43 108.7(11)
F44 C134 F45 106.5(10)
F43 C134 F45 101.5(11)
F44 C134 C133 115.3(10)
F43 C134 C133 111.5(9)
F45 C134 C133 112.2(9)
C136 C135 C133 117.1(8)
C136 C135 H135 121.40
C133 C135 H135 121.40
C135 C136 C138 122.8(8)
C135 C136 C137 118.3(9)
C138 C136 C137 118.8(9)
F47 C137 F46 108.4(10)
F47 C137 F48 103.4(9)
F46 C137 F48 103.4(9)
F47 C137 C136 113.9(9)
F46 C137 C136 113.8(8)
F48 C137 C136 113.0(9)
C136 C138 C131 121.5(9)
C136 C138 H138 119.20
C131 C138 H138 119.20
C81 B1 C83 111.0(7)
C81 B1 C91 109.5(7)
C83 B1 C91 107.5(7)
C81 B1 C99 109.0(7)
C83 B1 C99 111.0(7)
C91 B1 C99 108.7(7)
C131 B2 C113 106.3(7)
C131 B2 C123 115.4(7)
C113 B2 C123 112.0(7)
C131 B2 C115 109.6(7)
C113 B2 C115 112.1(7)
C123 B2 C115 101.6(7)

loop_
_geom_bond_atom_site_label_1
_geom_bond_atom_site_label_2
_geom_bond_distance
Pt1 N1 1.984(7)
Pt1 C32 2.011(9)
Pt1 N3 2.024(7)
Pt1 N2 2.024(7)
Pt2 N4 1.983(7)
Pt2 N5 2.021(7)
Pt2 C69 2.026(9)
Pt2 N6 2.027(7)
F1 C75 1.317(12)
F2 C75 1.364(13)
F3 C75 1.325(12)
F4 C79 1.259(13)
F5 C79 1.324(12)
F6 C79 1.328(12)
F7 C86 1.273(12)
F8 C86 1.351(13)
F9 C86 1.341(14)
F10 C89 1.326(14)
F11 C89 1.320(14)
F12 C89 1.317(14)
F13 C94 1.22(2)
F14 C94 1.304(18)
F15 C94 1.237(17)
F16 C97 1.341(15)
F17 C97 1.293(16)
F18 C97 1.313(15)
F19 C102 1.286(13)
F20 C102 1.280(15)
F21 C102 1.288(15)
F22 C105 1.322(18)
F23 C105 1.227(14)
F24 C105 1.221(14)
F25 C107 1.293(16)
F26 C107 1.300(16)
F27 C107 1.137(13)
F28 C111 1.341(11)
F29 C111 1.353(11)
F30 C111 1.333(10)
F31 C118 1.345(10)
F32 C118 1.340(11)
F33 C118 1.349(11)
F34 C121 1.330(11)
F35 C121 1.330(11)
F36 C121 1.336(12)
F37 C126 1.283(18)
F38 C126 1.217(19)
F39 C126 1.262(14)
F40 C129 1.316(14)
F41 C129 1.371(15)
F42 C129 1.273(16)
F43 C134 1.311(14)
F44 C134 1.266(13)
F45 C134 1.341(14)
F46 C137 1.310(12)
F47 C137 1.300(12)
F48 C137 1.362(13)
N1 C1 1.325(11)
N1 C10 1.332(11)
N2 C3 1.323(12)
N2 C2 1.384(12)
N3 C12 1.331(11)
N3 C11 1.388(11)
N4 C47 1.358(11)
N4 C38 1.359(11)
N5 C40 1.323(11)
N5 C39 1.381(11)
N6 C49 1.373(11)
N6 C48 1.375(11)
C1 C7 1.388(13)
C1 C2 1.507(13)
C2 C6 1.373(13)
C3 C4 1.399(14)
C3 H3 0.9300
C4 C5 1.356(15)
C4 H4 0.9300
C5 C6 1.404(14)
C5 H5 0.9300
C6 H6 0.9300
C7 C8 1.396(13)
C7 H7 0.9300
C8 C9 1.397(13)
C8 C16 1.481(12)
C9 C10 1.378(13)
C9 H9 0.9300
C10 C11 1.473(12)
C11 C15 1.395(12)
C12 C13 1.365(13)
C12 H12 0.9300
C13 C14 1.373(14)
C13 H13 0.9300
C14 C15 1.385(13)
C14 H14 0.9300
C15 H15 0.9300
C16 C21 1.405(12)
C16 C17 1.440(12)
C17 C18 1.422(13)
C17 C28 1.439(12)
C18 C25 1.409(13)
C18 C19 1.444(13)
C19 C20 1.397(12)
C19 C22 1.432(13)
C20 C21 1.367(13)
C20 H20 0.9300
C21 H21 0.9300
C22 C23 1.341(13)
C22 H22 0.9300
C23 C24 1.436(14)
C23 H23 0.9300
C24 C31 1.377(13)
C24 C25 1.399(13)
C25 C26 1.439(13)
C26 C27 1.398(13)
C26 C29 1.405(13)
C27 C28 1.357(12)
C27 H27 0.9300
C28 H28 0.9300
C29 C30 1.370(14)
C29 H29 0.9300
C30 C31 1.370(14)
C30 H30 0.9300
C31 H31 0.9300
C32 C37 1.403(13)
C32 C33 1.408(14)
C33 C34 1.389(15)
C33 H33 0.9300
C34 C35 1.351(16)
C34 H34 0.9300
C35 C36 1.387(16)
C35 H35 0.9300
C36 C37 1.402(14)
C36 H36 0.9300
C37 H37 0.9300
C38 C44 1.376(12)
C38 C39 1.485(13)
C39 C43 1.388(12)
C40 C41 1.409(13)
C40 H40 0.9300
C41 C42 1.371(14)
C41 H41 0.9300
C42 C43 1.359(14)
C42 H42 0.9300
C43 H43 0.9300
C44 C45 1.401(13)
C44 H44 0.9300
C45 C46 1.430(12)
C45 C53 1.489(12)
C46 C47 1.378(12)
C46 H46 0.9300
C47 C48 1.465(12)
C48 C52 1.377(13)
C49 C50 1.404(13)
C49 H49 0.9300
C50 C51 1.334(13)
C50 H50 0.9300
C51 C52 1.389(13)
C51 H51 0.9300
C52 H52 0.9300
C53 C58 1.382(12)
C53 C54 1.414(12)
C54 C55 1.426(12)
C54 C65 1.446(12)
C55 C62 1.425(13)
C55 C56 1.437(13)
C56 C57 1.396(13)
C56 C59 1.441(13)
C57 C58 1.379(13)
C57 H57 0.9300
C58 H58 0.9300
C59 C60 1.337(14)
C59 H59 0.9300
C60 C61 1.449(14)
C60 H60 0.9300
C61 C68 1.403(15)
C61 C62 1.438(13)
C62 C63 1.392(14)
C63 C64 1.403(14)
C63 C66 1.416(13)
C64 C65 1.365(13)
C64 H64 0.9300
C65 H65 0.9300
C66 C67 1.341(15)
C66 H66 0.9300
C67 C68 1.348(16)
C67 H67 0.9300
C68 H68 0.9300
C69 C74 1.383(13)
C69 C70 1.424(13)
C70 C71 1.409(14)
C70 H70 0.9300
C71 C72 1.391(18)
C71 H71 0.9300
C72 C73 1.387(18)
C72 H72 0.9300
C73 C74 1.375(14)
C73 H73 0.9300
C74 H74 0.9300
C75 C76 1.491(13)
C76 C82 1.385(12)
C76 C77 1.406(13)
C77 C78 1.404(13)
C77 H77 0.9300
C78 C80 1.365(13)
C78 C79 1.492(13)
C80 C81 1.413(12)
C80 H80 0.9300
C81 C82 1.396(12)
C81 B1 1.626(13)
C82 H82 0.9300
C83 C84 1.389(13)
C83 C90 1.429(13)
C83 B1 1.646(13)
C84 C85 1.384(12)
C84 H84 0.9300
C85 C87 1.412(14)
C85 C86 1.513(14)
C87 C88 1.385(15)
C87 H87 0.9300
C88 C90 1.385(13)
C88 C89 1.468(14)
C90 H90 0.9300
C91 C98 1.381(13)
C91 C92 1.405(13)
C91 B1 1.658(13)
C92 C93 1.394(13)
C92 H92 0.9300
C93 C95 1.393(14)
C93 C94 1.514(17)
C95 C96 1.367(14)
C95 H95 0.9300
C96 C98 1.374(13)
C96 C97 1.502(14)
C98 H98 0.9300
C99 C100 1.384(12)
C99 C106 1.389(13)
C99 B1 1.670(13)
C100 C101 1.400(13)
C100 H100 0.9300
C101 C103 1.412(14)
C101 C102 1.472(15)
C103 C104 1.369(14)
C103 H103 0.9300
C104 C106 1.407(13)
C104 C105 1.462(15)
C106 H106 0.9300
C107 C108 1.473(14)
C108 C114 1.384(13)
C108 C109 1.402(13)
C109 C110 1.391(13)
C109 H109 0.9300
C110 C112 1.388(12)
C110 C111 1.487(13)
C112 C113 1.418(12)
C112 H112 0.9300
C113 C114 1.404(12)
C113 B2 1.639(13)
C114 H114 0.9300
C115 C122 1.398(12)
C115 C116 1.407(12)
C115 B2 1.665(11)
C116 C117 1.375(12)
C116 H116 0.9300
C117 C119 1.380(13)
C117 C118 1.489(13)
C119 C120 1.374(12)
C119 H119 0.9300
C120 C122 1.391(12)
C120 C121 1.475(13)
C122 H122 0.9300
C123 C130 1.376(12)
C123 C124 1.403(12)
C123 B2 1.645(12)
C124 C125 1.378(12)
C124 H124 0.9300
C125 C127 1.381(14)
C125 C126 1.532(15)
C127 C128 1.365(14)
C127 H127 0.9300
C128 C130 1.395(12)
C128 C129 1.519(15)
C130 H130 0.9300
C131 C132 1.399(12)
C131 C138 1.409(12)
C131 B2 1.602(14)
C132 C133 1.386(13)
C132 H132 0.9300
C133 C135 1.380(13)
C133 C134 1.492(14)
C135 C136 1.374(13)
C135 H135 0.9300
C136 C138 1.386(13)
C136 C137 1.518(13)
C138 H138 0.9300

loop_
_geom_torsion_atom_site_label_1
_geom_torsion_atom_site_label_2
_geom_torsion_atom_site_label_3
_geom_torsion_atom_site_label_4
_geom_torsion
C32 Pt1 N1 C1 72(7)
N3 Pt1 N1 C1 178.2(7)
N2 Pt1 N1 C1 -1.0(7)
C32 Pt1 N1 C10 -104(7)
N3 Pt1 N1 C10 2.0(6)
N2 Pt1 N1 C10 -177.2(7)
N1 Pt1 N2 C3 -179.9(9)
C32 Pt1 N2 C3 2.6(9)
N3 Pt1 N2 C3 177.7(8)
N1 Pt1 N2 C2 -1.5(6)
C32 Pt1 N2 C2 -179.0(7)
N3 Pt1 N2 C2 -4.0(14)
N1 Pt1 N3 C12 177.3(8)
C32 Pt1 N3 C12 -5.2(8)
N2 Pt1 N3 C12 179.8(9)
N1 Pt1 N3 C11 -1.5(6)
C32 Pt1 N3 C11 176.1(6)
N2 Pt1 N3 C11 1.0(13)
N5 Pt2 N4 C47 -179.6(7)
C69 Pt2 N4 C47 161(25)
N6 Pt2 N4 C47 -0.5(6)
N5 Pt2 N4 C38 2.6(6)
C69 Pt2 N4 C38 -17(26)
N6 Pt2 N4 C38 -178.3(6)
N4 Pt2 N5 C40 -174.1(8)
C69 Pt2 N5 C40 5.6(8)
N6 Pt2 N5 C40 -176.6(8)
N4 Pt2 N5 C39 -1.8(6)
C69 Pt2 N5 C39 177.9(6)
N6 Pt2 N5 C39 -4.2(12)
N4 Pt2 N6 C49 178.8(7)
N5 Pt2 N6 C49 -178.7(7)
C69 Pt2 N6 C49 -0.9(7)
N4 Pt2 N6 C48 0.6(6)
N5 Pt2 N6 C48 3.1(11)
C69 Pt2 N6 C48 -179.1(6)
C10 N1 C1 C7 2.5(14)
Pt1 N1 C1 C7 -173.5(7)
C10 N1 C1 C2 179.0(8)
Pt1 N1 C1 C2 3.0(10)
C3 N2 C2 C6 0.5(14)
Pt1 N2 C2 C6 -178.0(8)
C3 N2 C2 C1 -178.0(8)
Pt1 N2 C2 C1 3.5(10)
N1 C1 C2 C6 177.3(9)
C7 C1 C2 C6 -6.5(16)
N1 C1 C2 N2 -4.2(12)
C7 C1 C2 N2 172.0(9)
C2 N2 C3 C4 0.8(15)
Pt1 N2 C3 C4 179.1(8)
N2 C3 C4 C5 -1.3(17)
C3 C4 C5 C6 0.5(17)
N2 C2 C6 C5 -1.3(16)
C1 C2 C6 C5 177.1(10)
C4 C5 C6 C2 0.7(17)
N1 C1 C7 C8 -1.9(14)
C2 C1 C7 C8 -177.9(9)
C1 C7 C8 C9 -0.5(13)
C1 C7 C8 C16 -178.9(8)
C7 C8 C9 C10 2.5(13)
C16 C8 C9 C10 -179.2(8)
C1 N1 C10 C9 -0.5(13)
Pt1 N1 C10 C9 175.6(6)
C1 N1 C10 C11 -178.0(8)
Pt1 N1 C10 C11 -2.0(9)
C8 C9 C10 N1 -2.1(13)
C8 C9 C10 C11 175.1(8)
C12 N3 C11 C15 2.0(12)
Pt1 N3 C11 C15 -179.1(6)
C12 N3 C11 C10 -178.0(8)
Pt1 N3 C11 C10 0.9(9)
N1 C10 C11 N3 0.6(11)
C9 C10 C11 N3 -176.7(8)
N1 C10 C11 C15 -179.3(8)
C9 C10 C11 C15 3.3(14)
C11 N3 C12 C13 -0.5(13)
Pt1 N3 C12 C13 -179.2(7)
N3 C12 C13 C14 -1.3(15)
C12 C13 C14 C15 1.6(14)
C13 C14 C15 C11 -0.2(14)
N3 C11 C15 C14 -1.6(13)
C10 C11 C15 C14 178.4(8)
C7 C8 C16 C21 43.9(13)
C9 C8 C16 C21 -134.4(9)
C7 C8 C16 C17 -136.4(9)
C9 C8 C16 C17 45.3(13)
C21 C16 C17 C18 6.7(12)
C8 C16 C17 C18 -173.0(8)
C21 C16 C17 C28 -174.2(8)
C8 C16 C17 C28 6.1(13)
C28 C17 C18 C25 -4.7(12)
C16 C17 C18 C25 174.5(8)
C28 C17 C18 C19 176.6(8)
C16 C17 C18 C19 -4.2(12)
C25 C18 C19 C20 -179.8(8)
C17 C18 C19 C20 -1.0(12)
C25 C18 C19 C22 0.8(12)
C17 C18 C19 C22 179.5(8)
C22 C19 C20 C21 -176.7(8)
C18 C19 C20 C21 3.8(13)
C19 C20 C21 C16 -1.2(14)
C17 C16 C21 C20 -4.1(13)
C8 C16 C21 C20 175.6(8)
C20 C19 C22 C23 178.9(8)
C18 C19 C22 C23 -1.7(12)
C19 C22 C23 C24 -0.2(14)
C22 C23 C24 C31 -176.8(9)
C22 C23 C24 C25 2.9(14)
C31 C24 C25 C18 175.9(9)
C23 C24 C25 C18 -3.8(13)
C31 C24 C25 C26 -2.1(13)
C23 C24 C25 C26 178.3(8)
C17 C18 C25 C24 -176.7(8)
C19 C18 C25 C24 2.0(13)
C17 C18 C25 C26 1.3(13)
C19 C18 C25 C26 180.0(8)
C24 C25 C26 C27 -178.4(8)
C18 C25 C26 C27 3.6(12)
C24 C25 C26 C29 0.3(13)
C18 C25 C26 C29 -177.7(8)
C29 C26 C27 C28 176.4(9)
C25 C26 C27 C28 -5.0(13)
C26 C27 C28 C17 1.5(13)
C18 C17 C28 C27 3.3(12)
C16 C17 C28 C27 -175.8(8)
C27 C26 C29 C30 -178.9(9)
C25 C26 C29 C30 2.5(13)
C26 C29 C30 C31 -3.4(15)
C29 C30 C31 C24 1.6(15)
C25 C24 C31 C30 1.2(15)
C23 C24 C31 C30 -179.2(9)
N1 Pt1 C32 C37 -135(7)
N3 Pt1 C32 C37 119.3(8)
N2 Pt1 C32 C37 -62.3(8)
N1 Pt1 C32 C33 41(8)
N3 Pt1 C32 C33 -64.4(8)
N2 Pt1 C32 C33 114.0(8)
C37 C32 C33 C34 -0.2(16)
Pt1 C32 C33 C34 -176.7(9)
C32 C33 C34 C35 0.5(19)
C33 C34 C35 C36 -2.5(19)
C34 C35 C36 C37 4.4(18)
C35 C36 C37 C32 -4.2(16)
C33 C32 C37 C36 2.0(14)
Pt1 C32 C37 C36 178.5(7)
C47 N4 C38 C44 -2.9(12)
Pt2 N4 C38 C44 174.8(6)
C47 N4 C38 C39 179.5(7)
Pt2 N4 C38 C39 -2.7(9)
C40 N5 C39 C43 -5.3(13)
Pt2 N5 C39 C43 -178.4(7)
C40 N5 C39 C38 174.0(8)
Pt2 N5 C39 C38 0.9(9)
N4 C38 C39 N5 1.2(11)
C44 C38 C39 N5 -176.1(8)
N4 C38 C39 C43 -179.5(8)
C44 C38 C39 C43 3.2(14)
C39 N5 C40 C41 5.8(13)
Pt2 N5 C40 C41 177.9(7)
N5 C40 C41 C42 -2.6(15)
C40 C41 C42 C43 -1.6(17)
C41 C42 C43 C39 2.1(16)
N5 C39 C43 C42 1.4(15)
C38 C39 C43 C42 -177.9(9)
N4 C38 C44 C45 1.8(12)
C39 C38 C44 C45 178.9(8)
C38 C44 C45 C46 0.4(13)
C38 C44 C45 C53 179.2(8)
C44 C45 C46 C47 -1.5(12)
C53 C45 C46 C47 179.7(8)
C38 N4 C47 C46 1.8(12)
Pt2 N4 C47 C46 -175.9(6)
C38 N4 C47 C48 178.0(7)
Pt2 N4 C47 C48 0.2(9)
C45 C46 C47 N4 0.5(12)
C45 C46 C47 C48 -175.0(8)
C49 N6 C48 C52 1.9(12)
Pt2 N6 C48 C52 -179.7(6)
C49 N6 C48 C47 -179.0(7)
Pt2 N6 C48 C47 -0.7(9)
N4 C47 C48 N6 0.3(10)
C46 C47 C48 N6 176.1(8)
N4 C47 C48 C52 179.3(8)
C46 C47 C48 C52 -4.9(14)
C48 N6 C49 C50 -0.2(12)
Pt2 N6 C49 C50 -178.4(6)
N6 C49 C50 C51 -1.8(13)
C49 C50 C51 C52 1.9(14)
N6 C48 C52 C51 -1.8(13)
C47 C48 C52 C51 179.2(8)
C50 C51 C52 C48 -0.1(14)
C44 C45 C53 C58 -45.3(12)
C46 C45 C53 C58 133.5(9)
C44 C45 C53 C54 137.3(9)
C46 C45 C53 C54 -44.0(12)
C58 C53 C54 C55 -1.8(13)
C45 C53 C54 C55 175.6(8)
C58 C53 C54 C65 174.4(9)
C45 C53 C54 C65 -8.2(14)
C53 C54 C55 C62 -177.0(8)
C65 C54 C55 C62 6.5(13)
C53 C54 C55 C56 0.8(13)
C65 C54 C55 C56 -175.7(8)
C62 C55 C56 C57 178.9(8)
C54 C55 C56 C57 1.1(13)
C62 C55 C56 C59 -0.4(12)
C54 C55 C56 C59 -178.2(8)
C55 C56 C57 C58 -2.0(13)
C59 C56 C57 C58 177.3(9)
C56 C57 C58 C53 1.0(14)
C54 C53 C58 C57 0.9(14)
C45 C53 C58 C57 -176.6(9)
C57 C56 C59 C60 -177.8(9)
C55 C56 C59 C60 1.4(13)
C56 C59 C60 C61 -2.2(14)
C59 C60 C61 C68 178.7(9)
C59 C60 C61 C62 1.9(14)
C54 C55 C62 C63 -4.2(13)
C56 C55 C62 C63 178.0(8)
C54 C55 C62 C61 178.0(8)
C56 C55 C62 C61 0.2(13)
C68 C61 C62 C63 4.3(13)
C60 C61 C62 C63 -178.7(9)
C68 C61 C62 C55 -177.9(8)
C60 C61 C62 C55 -0.9(13)
C55 C62 C63 C64 -0.9(14)
C61 C62 C63 C64 176.9(9)
C55 C62 C63 C66 179.0(9)
C61 C62 C63 C66 -3.2(14)
C62 C63 C64 C65 3.3(14)
C66 C63 C64 C65 -176.5(9)
C63 C64 C65 C54 -0.7(15)
C53 C54 C65 C64 179.6(9)
C55 C54 C65 C64 -4.2(13)
C62 C63 C66 C67 0.8(15)
C64 C63 C66 C67 -179.3(10)
C63 C66 C67 C68 0.5(16)
C66 C67 C68 C61 0.7(17)
C62 C61 C68 C67 -3.1(15)
C60 C61 C68 C67 -180.0(10)
N4 Pt2 C69 C74 73(25)
N5 Pt2 C69 C74 53.0(8)
N6 Pt2 C69 C74 -126.2(8)
N4 Pt2 C69 C70 -105(25)
N5 Pt2 C69 C70 -124.3(7)
N6 Pt2 C69 C70 56.5(8)
C74 C69 C70 C71 1.0(14)
Pt2 C69 C70 C71 178.5(7)
C69 C70 C71 C72 -1.2(15)
C70 C71 C72 C73 1.6(17)
C71 C72 C73 C74 -1.8(17)
C72 C73 C74 C69 1.7(16)
C70 C69 C74 C73 -1.2(14)
Pt2 C69 C74 C73 -178.6(8)
F1 C75 C76 C82 147.7(10)
F3 C75 C76 C82 23.8(14)
F2 C75 C76 C82 -94.6(11)
F1 C75 C76 C77 -33.5(14)
F3 C75 C76 C77 -157.3(9)
F2 C75 C76 C77 84.2(11)
C82 C76 C77 C78 1.5(14)
C75 C76 C77 C78 -177.3(9)
C76 C77 C78 C80 -0.9(14)
C76 C77 C78 C79 -176.7(9)
C80 C78 C79 F4 -107.7(13)
C77 C78 C79 F4 68.0(13)
C80 C78 C79 F5 130.1(10)
C77 C78 C79 F5 -54.2(13)
C80 C78 C79 F6 15.3(15)
C77 C78 C79 F6 -169.0(9)
C77 C78 C80 C81 -0.8(14)
C79 C78 C80 C81 174.7(9)
C78 C80 C81 C82 1.9(13)
C78 C80 C81 B1 -169.9(9)
C77 C76 C82 C81 -0.4(14)
C75 C76 C82 C81 178.4(9)
C80 C81 C82 C76 -1.2(13)
B1 C81 C82 C76 170.0(9)
C90 C83 C84 C85 -2.1(14)
B1 C83 C84 C85 175.3(9)
C83 C84 C85 C87 1.7(15)
C83 C84 C85 C86 -179.7(10)
C84 C85 C86 F7 174.5(12)
C87 C85 C86 F7 -6.9(17)
C84 C85 C86 F9 52.3(14)
C87 C85 C86 F9 -129.1(10)
C84 C85 C86 F8 -62.1(14)
C87 C85 C86 F8 116.6(10)
C84 C85 C87 C88 -1.0(15)
C86 C85 C87 C88 -179.7(10)
C85 C87 C88 C90 0.8(15)
C85 C87 C88 C89 -179.3(10)
C90 C88 C89 F12 110.9(12)
C87 C88 C89 F12 -68.9(15)
C90 C88 C89 F11 -127.5(11)
C87 C88 C89 F11 52.7(14)
C90 C88 C89 F10 -12.5(18)
C87 C88 C89 F10 167.7(12)
C87 C88 C90 C83 -1.3(15)
C89 C88 C90 C83 178.9(10)
C84 C83 C90 C88 1.9(13)
B1 C83 C90 C88 -175.4(9)
C98 C91 C92 C93 1.0(14)
B1 C91 C92 C93 -173.6(9)
C91 C92 C93 C95 -1.0(16)
C91 C92 C93 C94 178.4(12)
C95 C93 C94 F13 -83(2)
C92 C93 C94 F13 97.7(19)
C95 C93 C94 F15 149.9(15)
C92 C93 C94 F15 -29(2)
C95 C93 C94 F14 26(2)
C92 C93 C94 F14 -153.5(16)
C92 C93 C95 C96 -0.2(16)
C94 C93 C95 C96 -179.5(13)
C93 C95 C96 C98 1.2(15)
C93 C95 C96 C97 -179.3(11)
C95 C96 C97 F17 -109.2(13)
C98 C96 C97 F17 70.3(14)
C95 C96 C97 F18 130.4(12)
C98 C96 C97 F18 -50.1(17)
C95 C96 C97 F16 14.3(17)
C98 C96 C97 F16 -166.2(11)
C95 C96 C98 C91 -1.2(15)
C97 C96 C98 C91 179.4(10)
C92 C91 C98 C96 0.1(13)
B1 C91 C98 C96 174.8(8)
C106 C99 C100 C101 1.1(13)
B1 C99 C100 C101 177.5(8)
C99 C100 C101 C103 -5.8(15)
C99 C100 C101 C102 177.4(9)
C100 C101 C102 F20 76.0(15)
C103 C101 C102 F20 -100.7(14)
C100 C101 C102 F19 -43.1(16)
C103 C101 C102 F19 140.1(12)
C100 C101 C102 F21 -163.7(13)
C103 C101 C102 F21 19.6(18)
C100 C101 C103 C104 5.2(15)
C102 C101 C103 C104 -178.1(10)
C101 C103 C104 C106 -0.2(15)
C101 C103 C104 C105 -176.2(11)
C103 C104 C105 F24 -165.5(15)
C106 C104 C105 F24 19(2)
C103 C104 C105 F23 -31(2)
C106 C104 C105 F23 153.0(14)
C103 C104 C105 F22 80.3(18)
C106 C104 C105 F22 -95.6(17)
C100 C99 C106 C104 4.2(14)
B1 C99 C106 C104 -172.3(9)
C103 C104 C106 C99 -4.7(15)
C105 C104 C106 C99 171.2(11)
F27 C107 C108 C114 2(2)
F25 C107 C108 C114 135.5(15)
F26 C107 C108 C114 -125.8(14)
F27 C107 C108 C109 -178.5(17)
F25 C107 C108 C109 -44.9(19)
F26 C107 C108 C109 53.8(18)
C114 C108 C109 C110 1.8(14)
C107 C108 C109 C110 -177.8(10)
C108 C109 C110 C112 -1.9(14)
C108 C109 C110 C111 -178.3(8)
C112 C110 C111 F30 -68.3(11)
C109 C110 C111 F30 108.2(10)
C112 C110 C111 F28 50.8(11)
C109 C110 C111 F28 -132.7(9)
C112 C110 C111 F29 172.0(8)
C109 C110 C111 F29 -11.5(12)
C109 C110 C112 C113 -0.1(14)
C111 C110 C112 C113 176.4(8)
C110 C112 C113 C114 2.1(13)
C110 C112 C113 B2 176.6(8)
C109 C108 C114 C113 0.2(14)
C107 C108 C114 C113 179.8(10)
C112 C113 C114 C108 -2.1(13)
B2 C113 C114 C108 -176.5(9)
C122 C115 C116 C117 0.6(12)
B2 C115 C116 C117 172.6(8)
C115 C116 C117 C119 1.1(13)
C115 C116 C117 C118 -178.6(8)
C116 C117 C118 F32 -74.6(11)
C119 C117 C118 F32 105.7(10)
C116 C117 C118 F31 165.2(8)
C119 C117 C118 F31 -14.5(12)
C116 C117 C118 F33 44.6(12)
C119 C117 C118 F33 -135.1(9)
C116 C117 C119 C120 -0.3(13)
C118 C117 C119 C120 179.4(8)
C117 C119 C120 C122 -2.1(13)
C117 C119 C120 C121 179.7(8)
C119 C120 C121 F35 -157.6(9)
C122 C120 C121 F35 24.2(13)
C119 C120 C121 F34 -34.7(13)
C122 C120 C121 F34 147.0(8)
C119 C120 C121 F36 83.9(11)
C122 C120 C121 F36 -94.3(11)
C119 C120 C122 C115 3.9(13)
C121 C120 C122 C115 -177.8(8)
C116 C115 C122 C120 -3.0(12)
B2 C115 C122 C120 -174.4(8)
C130 C123 C124 C125 -0.1(13)
B2 C123 C124 C125 169.4(8)
C123 C124 C125 C127 -1.1(15)
C123 C124 C125 C126 175.4(10)
C124 C125 C126 F38 97.2(18)
C127 C125 C126 F38 -86.1(18)
C124 C125 C126 F39 -139.2(12)
C127 C125 C126 F39 37.4(18)
C124 C125 C126 F37 -26(2)
C127 C125 C126 F37 150.8(15)
C124 C125 C127 C128 1.2(15)
C126 C125 C127 C128 -175.4(11)
C125 C127 C128 C130 0.1(15)
C125 C127 C128 C129 -179.6(10)
C127 C128 C129 F42 -92.1(15)
C130 C128 C129 F42 88.2(14)
C127 C128 C129 F40 142.7(11)
C130 C128 C129 F40 -37.0(16)
C127 C128 C129 F41 27.5(16)
C130 C128 C129 F41 -152.2(10)
C124 C123 C130 C128 1.4(13)
B2 C123 C130 C128 -168.3(8)
C127 C128 C130 C123 -1.4(15)
C129 C128 C130 C123 178.3(10)
C138 C131 C132 C133 3.0(12)
B2 C131 C132 C133 178.6(8)
C131 C132 C133 C135 -3.1(14)
C131 C132 C133 C134 178.4(9)
C135 C133 C134 F44 -0.9(16)
C132 C133 C134 F44 177.6(11)
C135 C133 C134 F43 123.7(12)
C132 C133 C134 F43 -57.7(15)
C135 C133 C134 F45 -123.2(11)
C132 C133 C134 F45 55.4(14)
C132 C133 C135 C136 2.9(14)
C134 C133 C135 C136 -178.6(9)
C133 C135 C136 C138 -3.1(13)
C133 C135 C136 C137 179.3(8)
C135 C136 C137 F47 -33.5(13)
C138 C136 C137 F47 148.8(10)
C135 C136 C137 F46 91.4(12)
C138 C136 C137 F46 -86.3(12)
C135 C136 C137 F48 -151.1(9)
C138 C136 C137 F48 31.2(12)
C135 C136 C138 C131 3.3(13)
C137 C136 C138 C131 -179.1(8)
C132 C131 C138 C136 -3.1(12)
B2 C131 C138 C136 -178.5(8)
C82 C81 B1 C83 15.7(12)
C80 C81 B1 C83 -173.5(8)
C82 C81 B1 C91 -102.9(10)
C80 C81 B1 C91 67.9(10)
C82 C81 B1 C99 138.3(9)
C80 C81 B1 C99 -50.9(10)
C84 C83 B1 C81 -68.5(10)
C90 C83 B1 C81 108.7(9)
C84 C83 B1 C91 51.3(10)
C90 C83 B1 C91 -131.5(9)
C84 C83 B1 C99 170.1(8)
C90 C83 B1 C99 -12.7(11)
C98 C91 B1 C81 167.5(8)
C92 C91 B1 C81 -18.2(12)
C98 C91 B1 C83 46.7(11)
C92 C91 B1 C83 -138.9(9)
C98 C91 B1 C99 -73.5(10)
C92 C91 B1 C99 100.8(10)
C100 C99 B1 C81 119.1(9)
C106 C99 B1 C81 -64.7(10)
C100 C99 B1 C83 -118.3(9)
C106 C99 B1 C83 57.9(10)
C100 C99 B1 C91 -0.2(11)
C106 C99 B1 C91 176.0(8)
C132 C131 B2 C113 -85.1(9)
C138 C131 B2 C113 90.0(9)
C132 C131 B2 C123 150.1(8)
C138 C131 B2 C123 -34.8(11)
C132 C131 B2 C115 36.3(10)
C138 C131 B2 C115 -148.6(8)
C114 C113 B2 C131 82.9(10)
C112 C113 B2 C131 -91.2(9)
C114 C113 B2 C123 -150.2(8)
C112 C113 B2 C123 35.6(11)
C114 C113 B2 C115 -36.8(12)
C112 C113 B2 C115 149.1(8)
C130 C123 B2 C131 -39.5(11)
C124 C123 B2 C131 151.5(8)
C130 C123 B2 C113 -161.3(8)
C124 C123 B2 C113 29.7(11)
C130 C123 B2 C115 78.9(10)
C124 C123 B2 C115 -90.1(9)
C122 C115 B2 C131 -145.8(8)
C116 C115 B2 C131 43.1(10)
C122 C115 B2 C113 -27.9(12)
C116 C115 B2 C113 161.0(8)
C122 C115 B2 C123 91.8(9)
C116 C115 B2 C123 -79.4(9)

loop_
_platon_squeeze_void_nr
_platon_squeeze_void_average_x
_platon_squeeze_void_average_y
_platon_squeeze_void_average_z
_platon_squeeze_void_volume
_platon_squeeze_void_count_electrons
_platon_squeeze_void_content
1 0.500 0.268 1.000 1088 213 ' '
